data_1573131
loop_
_publ_author_name
'Wu, Weikang'
'Rajeshkumar, Thayalan'
'Zhu, Shan'
'Chai, Fuxiang'
'Hong, Dongjing'
'Huang, Zeming'
'Yuan, Qingbing'
'Maron, Laurent'
'Wang, Shaowu'

_publ_section_title
;
 Rare-earth metal complexes bearing electrophilic and nucleophilic carbon
 centres and their unique reactivity patterns towards pyridine
 derivatives.
;
_journal_issue 48
_journal_name_full 'Chemical science'
_journal_page_first 20315
_journal_page_last 20327
_journal_paper_doi 10.1039/d4sc04197f
_journal_volume 15
_journal_year 2024
_chemical_formula_moiety 'C64 H91 Er N6 O Si'
_chemical_formula_sum 'C64 H91 Er N6 O Si'
_chemical_formula_weight 1155.77
_space_group_crystal_system triclinic
_space_group_IT_number 2
_space_group_name_Hall '-P 1'
_space_group_name_H-M_alt 'P -1'
_atom_sites_solution_hydrogens geom
_atom_sites_solution_primary iterative
_audit_creation_date 2024-04-16
_audit_creation_method
;
Olex2 1.5
(compiled 2023.08.24 svn.re1ec1418 for OlexSys, GUI svn.r6817)
;
_audit_update_record
;
2024-05-29 deposited with the CCDC.	2024-11-12 downloaded from the CCDC.
;
_cell_angle_alpha 73.486(2)
_cell_angle_beta 84.862(2)
_cell_angle_gamma 71.051(2)
_cell_formula_units_Z 2
_cell_length_a 13.1343(18)
_cell_length_b 13.9845(19)
_cell_length_c 18.709(3)
_cell_measurement_reflns_used 9371
_cell_measurement_temperature 300
_cell_measurement_theta_max 27.35
_cell_measurement_theta_min 2.27
_cell_volume 3116.1(8)
_computing_cell_refinement 'SAINT v8.37A (Bruker, 2015)'
_computing_data_reduction 'SAINT v8.37A (Bruker, 2015)'
_computing_molecular_graphics 'Olex2 1.5 (Dolomanov et al., 2009)'
_computing_publication_material 'Olex2 1.5 (Dolomanov et al., 2009)'
_computing_structure_refinement 'SHELXL 2018/3 (Sheldrick, 2015)'
_computing_structure_solution 'olex2.solve 1.5 (Bourhis et al., 2015)'
_diffrn_ambient_temperature 300
_diffrn_measured_fraction_theta_full 0.998
_diffrn_measured_fraction_theta_max 0.987
_diffrn_measurement_device_type 'Bruker APEX-II CCD'
_diffrn_measurement_method '\f and \w scans'
_diffrn_radiation_type MoK\a
_diffrn_radiation_wavelength 0.71073
_diffrn_reflns_av_R_equivalents 0.0307
_diffrn_reflns_av_unetI/netI 0.0401
_diffrn_reflns_Laue_measured_fraction_full 0.998
_diffrn_reflns_Laue_measured_fraction_max 0.987
_diffrn_reflns_limit_h_max 16
_diffrn_reflns_limit_h_min -17
_diffrn_reflns_limit_k_max 18
_diffrn_reflns_limit_k_min -18
_diffrn_reflns_limit_l_max 24
_diffrn_reflns_limit_l_min -24
_diffrn_reflns_number 36406
_diffrn_reflns_point_group_measured_fraction_full 0.998
_diffrn_reflns_point_group_measured_fraction_max 0.987
_diffrn_reflns_theta_full 25.242
_diffrn_reflns_theta_max 27.481
_diffrn_reflns_theta_min 1.135
_exptl_absorpt_coefficient_mu 1.409
_exptl_absorpt_correction_T_max 0.7456
_exptl_absorpt_correction_T_min 0.3513
_exptl_absorpt_correction_type multi-scan
_exptl_absorpt_process_details
'SADABS-2016/2 (Bruker,2016/2) was used for absorption correction. wR2(int) was 0.1187 before and 0.0456 after correction. The Ratio of minimum to maximum transmission is 0.4712. The \l/2 correction factor is Not present.'
_exptl_crystal_colour 'clear light yellow'
_exptl_crystal_colour_lustre clear
_exptl_crystal_colour_modifier light
_exptl_crystal_colour_primary yellow
_exptl_crystal_density_diffrn 1.232
_exptl_crystal_description block
_exptl_crystal_F_000 1214
_exptl_crystal_size_max 0.21
_exptl_crystal_size_mid 0.2
_exptl_crystal_size_min 0.19
_refine_diff_density_max 1.765
_refine_diff_density_min -0.896
_refine_diff_density_rms 0.070
_refine_ls_extinction_method none
_refine_ls_goodness_of_fit_ref 1.026
_refine_ls_hydrogen_treatment constr
_refine_ls_matrix_type full
_refine_ls_number_parameters 985
_refine_ls_number_reflns 14091
_refine_ls_number_restraints 1227
_refine_ls_restrained_S_all 1.051
_refine_ls_R_factor_all 0.0472
_refine_ls_R_factor_gt 0.0373
_refine_ls_shift/su_max 0.001
_refine_ls_shift/su_mean 0.000
_refine_ls_structure_factor_coef Fsqd
_refine_ls_weighting_details 'w=1/[\s^2^(Fo^2^)+(0.0542P)^2^+0.9758P] where P=(Fo^2^+2Fc^2^)/3'
_refine_ls_weighting_scheme calc
_refine_ls_wR_factor_gt 0.0924
_refine_ls_wR_factor_ref 0.0972
_reflns_Friedel_coverage 0.000
_reflns_number_gt 12035
_reflns_number_total 14091
_reflns_threshold_expression 'I > 2\s(I)'
_cod_data_source_file d4sc04197f3.cif
_cod_data_source_block 2c
_cod_depositor_comments 'Adding full bibliography for 1573095--1573138.cif.'
_cod_original_cell_volume 3116.1(7)
_cod_database_code 1573131
_shelx_shelxl_version_number 2018/3
_shelx_space_group_comment
;
The symmetry employed for this shelxl refinement is uniquely defined
by the following loop, which should always be used as a source of
symmetry information in preference to the above space-group names.
They are only intended as comments.
;
_shelx_estimated_absorpt_t_max 0.776
_shelx_estimated_absorpt_t_min 0.756
_olex2_refinement_description
;
1. Fixed Uiso
 At 1.2 times of:
  All C(H) groups, All C(H,H) groups, All C(H,H,H,H) groups
 At 1.5 times of:
  All C(H,H,H) groups
2. Restrained distances
 C12-C11 = C13-C12 = C14-C13 = C15-C14
 1.54 with sigma of 0.001
 N5-C39 = N5-C43 = N5-C38
 1.48 with sigma of 0.001
 N2-C11 = N2-C15 = N2-C10
 1.48 with sigma of 0.001
 C12-C13 = C13-C14
 1.54 with sigma of 0.02
 C40-C39 = C41-C40 = C42-C41 = C43-C42
 1.54 with sigma of 0.001
 C12-C14
 2.515 with sigma of 0.04
 C9-C10 \\sim C9-C10A
 with sigma of 0.02
 N2-C10 \\sim N2A-C10A \\sim N2-C15 \\sim N2A-C15A \\sim N2A-C11A \\sim N2-C11
 with sigma of 0.02
 C15-C14 \\sim C15A-C14A \\sim C14A-C13A \\sim C14-C13 \\sim C13A-C12A \\sim
C13-C12 \\sim C12A-C11A ~
 C12-C11
 with sigma of 0.02
 Er1-C57 \\sim Er1-C57A
 with sigma of 0.02
 Si1A-C57A \\sim Si1-C57 \\sim Si1-C60 \\sim Si1A-C59A \\sim Si1A-C58A \\sim
Si1-C58 \\sim Si1A-C60A ~
 Si1-C59
 with sigma of 0.02
 C57A-C58A \\sim C57A-C59A \\sim C57A-C60A
 with sigma of 0.02
 C58A-C59A \\sim C58A-C60A \\sim C59A-C60A
 with sigma of 0.02
 Er1-C57A \\sim Er1-C57
 with sigma of 0.02
 Si1-C57 \\sim Si1A-C57A
 with sigma of 0.02
 C38A-C37 \\sim C38-C37
 with sigma of 0.02
 N5A-C38A \\sim N5-C38 \\sim N5-C43 \\sim N5A-C43A \\sim N5A-C39A \\sim N5-C39
 with sigma of 0.02
 C43-C42 \\sim C43A-C42A \\sim C42-C41 \\sim C42A-C41A \\sim C41-C40 \\sim
C41A-C40A \\sim C40A-C39A ~
 C40-C39
 with sigma of 0.02
 O1-C61A \\sim O1-C61 \\sim O1-C64A \\sim O1-C64
 with sigma of 0.02
 C62A-C61A \\sim C62-C61 \\sim C63A-C62A \\sim C63-C62 \\sim C64A-C63A \\sim
C64-C63
 with sigma of 0.02
3. Restrained planarity
 C22, C20, C19, C17, C21, C18, C23, C26, N3
 with sigma of 0.1
 C22A, C20A, C19A, C17, C21A, C18A, C23A, C26A, N3
 with sigma of 0.1
4. Uiso/Uaniso restraints and constraints
C9 \\sim N2 \\sim C10 \\sim C11 \\sim C12 \\sim C13 \\sim C14 \\sim C15 \\sim
N2A \\sim C10A \\sim C11A \\sim C12A \\sim C13A \\sim C14A \\sim C15A: within
2A with sigma of 0.01 and sigma for terminal atoms of 0.02 within 2A
Si1 \\sim C57 \\sim C58 \\sim C59 \\sim C60 \\sim Si1A \\sim C57A \\sim C58A
\\sim C59A \\sim C60A: within 2A with sigma of 0.01 and sigma for terminal
atoms of 0.02 within 2A
C37 \\sim N5 \\sim C38 \\sim C39 \\sim C40 \\sim C41 \\sim C42 \\sim C43 \\sim
N5A \\sim C38A \\sim C39A \\sim C40A \\sim C41A \\sim C42A \\sim C43A: within
2A with sigma of 0.01 and sigma for terminal atoms of 0.02 within 2A
O1 \\sim C61 \\sim C62 \\sim C63 \\sim C64 \\sim C61A \\sim C62A \\sim C63A
\\sim C64A: within 2A with sigma of 0.01 and sigma for terminal atoms of 0.02
within 2A
C17 \\sim C18 \\sim C19 \\sim C20 \\sim C21 \\sim C22 \\sim C23 \\sim C24 \\sim
C25 \\sim C26 \\sim C27 \\sim C28 \\sim C18A \\sim C19A \\sim C20A \\sim C21A
\\sim C22A \\sim C23A \\sim C24A \\sim C25A \\sim C26A \\sim C27A \\sim C28A:
within 2A with sigma of 0.01 and sigma for terminal atoms of 0.02 within 2A
5. Same fragment restrains
{Er1, Si1A, C57A, C58A, C59A, C60A} sigma for 1-2: 0.02, 1-3: 0.04
as in
{Er1, Si1, C57, C58, C59, C60}
{C9, N2A, C10A, C11A, C12A, C13A, C14A, C15A} sigma for 1-2: 0.02, 1-3: 0.04
as in
{C9, N2, C10, C11, C12, C13, C14, C15}
{C17, C18A, C19A, C20A, C21A, C22A, C23A, C24A, C25A, C26A, C27A, C28A} sigma
for 1-2: 0.02, 1-3: 0.04
as in
{C17, C18, C19, C20, C21, C22, C23, C24, C25, C26, C27, C28}
{O1, C61A, C62A, C63A, C64A} sigma for 1-2: 0.02, 1-3: 0.04
as in
{O1, C61, C62, C63, C64}
{C37, N5A, C38A, C39A, C40A, C41A, C42A, C43A} sigma for 1-2: 0.02, 1-3: 0.04
as in
{C37, N5, C38, C39, C40, C41, C42, C43}
6. Others
 Sof(Si1A)=Sof(C57A)=Sof(H57C)=Sof(H57D)=Sof(C58A)=Sof(H58D)=Sof(H58E)=
 Sof(H58F)=Sof(C59A)=Sof(H59D)=Sof(H59E)=Sof(H59F)=Sof(C60A)=Sof(H60D)=
 Sof(H60E)=Sof(H60F)=1-FVAR(1)
 Sof(Si1)=Sof(C57)=Sof(H57A)=Sof(H57B)=Sof(C58)=Sof(H58A)=Sof(H58B)=Sof(H58C)=
 Sof(C59)=Sof(H59A)=Sof(H59B)=Sof(H59C)=Sof(C60)=Sof(H60A)=Sof(H60B)=Sof(H60C)=
 FVAR(1)
 Sof(H9BC)=Sof(H9BD)=Sof(N2A)=Sof(C10A)=Sof(H10C)=Sof(H10D)=Sof(C11A)=
 Sof(H11C)=Sof(H11D)=Sof(C12A)=Sof(H12C)=Sof(H12D)=Sof(C13A)=Sof(H13C)=
 Sof(H13D)=Sof(C14A)=Sof(H14C)=Sof(H14D)=Sof(C15A)=Sof(H15C)=Sof(H15D)=1-FVAR(2)
 Sof(H9AA)=Sof(H9AB)=Sof(N2)=Sof(C10)=Sof(H10A)=Sof(H10B)=Sof(C11)=Sof(H11A)=
 Sof(H11B)=Sof(C12)=Sof(H12A)=Sof(H12B)=Sof(C13)=Sof(H13A)=Sof(H13B)=Sof(C14)=
 Sof(H14A)=Sof(H14B)=Sof(C15)=Sof(H15A)=Sof(H15B)=FVAR(2)
 Sof(H37C)=Sof(H37D)=Sof(N5A)=Sof(C38A)=Sof(H38C)=Sof(H38D)=Sof(C39A)=
 Sof(H39C)=Sof(H39D)=Sof(C40A)=Sof(H40C)=Sof(H40D)=Sof(C41A)=Sof(H41C)=
 Sof(H41D)=Sof(C42A)=Sof(H42C)=Sof(H42D)=Sof(C43A)=Sof(H43C)=Sof(H43D)=1-FVAR(3)
 Sof(H37A)=Sof(H37B)=Sof(N5)=Sof(C38)=Sof(H38A)=Sof(H38B)=Sof(C39)=Sof(H39A)=
 Sof(H39B)=Sof(C40)=Sof(H40A)=Sof(H40B)=Sof(C41)=Sof(H41A)=Sof(H41B)=Sof(C42)=
 Sof(H42A)=Sof(H42B)=Sof(C43)=Sof(H43A)=Sof(H43B)=FVAR(3)
 Sof(C61A)=Sof(H61C)=Sof(H61D)=Sof(C62A)=Sof(H62C)=Sof(H62D)=Sof(C63A)=
 Sof(H63C)=Sof(H63D)=Sof(C64A)=Sof(H64C)=Sof(H64D)=1-FVAR(4)
 Sof(C61)=Sof(H61A)=Sof(H61B)=Sof(C62)=Sof(H62A)=Sof(H62B)=Sof(C63)=Sof(H63A)=
 Sof(H63B)=Sof(C64)=Sof(H64A)=Sof(H64B)=FVAR(4)
 Sof(C18A)=Sof(C19A)=Sof(H19A)=Sof(C20A)=Sof(H20A)=Sof(C21A)=Sof(H21A)=
 Sof(C22A)=Sof(C23A)=Sof(H23A)=Sof(C24A)=Sof(H24D)=Sof(H24E)=Sof(H24F)=
 Sof(C25A)=Sof(H25D)=Sof(H25E)=Sof(H25F)=Sof(C26A)=Sof(H26A)=Sof(C27A)=
 Sof(H27D)=Sof(H27E)=Sof(H27F)=Sof(C28A)=Sof(H28D)=Sof(H28E)=Sof(H28F)=1-FVAR(5)
 Sof(C18)=Sof(C19)=Sof(H19)=Sof(C20)=Sof(H20)=Sof(C21)=Sof(H21)=Sof(C22)=
 Sof(C23)=Sof(H23)=Sof(C24)=Sof(H24A)=Sof(H24B)=Sof(H24C)=Sof(C25)=Sof(H25A)=
 Sof(H25B)=Sof(H25C)=Sof(C26)=Sof(H26)=Sof(C27)=Sof(H27A)=Sof(H27B)=Sof(H27C)=
 Sof(C28)=Sof(H28A)=Sof(H28B)=Sof(H28C)=FVAR(5)
 Fixed X: C13(0.67372)
 Fixed Z: C13(0.04143)
7.a Ternary CH refined with riding coordinates:
 C23(H23), C26(H26), C51(H51), C54(H54), C23A(H23A), C26A(H26A)
7.b Secondary CH2 refined with riding coordinates:
 C57(H57A,H57B), C61(H61A,H61B), C62(H62A,H62B), C63(H63A,H63B), C64(H64A,
 H64B), C9(H9AA,H9AB), C9(H9BC,H9BD), C10(H10A,H10B), C11(H11A,H11B), C12(H12A,
 H12B), C13(H13A,H13B), C14(H14A,H14B), C15(H15A,H15B), C37(H37A,H37B),
 C37(H37C,H37D), C38(H38A,H38B), C39(H39A,H39B), C40(H40A,H40B), C41(H41A,H41B),
  C42(H42A,H42B), C43(H43A,H43B), C57A(H57C,H57D), C10A(H10C,H10D), C11A(H11C,
 H11D), C12A(H12C,H12D), C13A(H13C,H13D), C14A(H14C,H14D), C15A(H15C,H15D),
 C38A(H38C,H38D), C39A(H39C,H39D), C40A(H40C,H40D), C41A(H41C,H41D), C42A(H42C,
 H42D), C43A(H43C,H43D), C61A(H61C,H61D), C62A(H62C,H62D), C63A(H63C,H63D),
 C64A(H64C,H64D)
7.c Aromatic/amide H refined with riding coordinates:
 C4(H4), C5(H5), C6(H6), C7(H7), C16(H16), C19(H19), C20(H20), C21(H21),
 C32(H32), C33(H33), C34(H34), C35(H35), C44(H44), C47(H47), C48(H48), C49(H49),
  C19A(H19A), C20A(H20A), C21A(H21A)
7.d Idealised Me refined as rotating group:
 C58(H58A,H58B,H58C), C59(H59A,H59B,H59C), C60(H60A,H60B,H60C), C24(H24A,H24B,
 H24C), C25(H25A,H25B,H25C), C27(H27A,H27B,H27C), C28(H28A,H28B,H28C), C52(H52A,
 H52B,H52C), C53(H53A,H53B,H53C), C55(H55A,H55B,H55C), C56(H56A,H56B,H56C),
 C24A(H24D,H24E,H24F), C25A(H25D,H25E,H25F), C27A(H27D,H27E,H27F), C28A(H28D,
 H28E,H28F), C58A(H58D,H58E,H58F), C59A(H59D,H59E,H59F), C60A(H60D,H60E,H60F)
;
_olex2_submission_special_instructions 'No special instructions were received'

loop_
_space_group_symop_operation_xyz
'x, y, z'
'-x, -y, -z'

loop_
_atom_site_label
_atom_site_type_symbol
_atom_site_fract_x
_atom_site_fract_y
_atom_site_fract_z
_atom_site_U_iso_or_equiv
_atom_site_adp_type
_atom_site_occupancy
_atom_site_site_symmetry_order
_atom_site_calc_flag
_atom_site_refinement_flags_posn
_atom_site_refinement_flags_adp
_atom_site_refinement_flags_occupancy
_atom_site_disorder_assembly
_atom_site_disorder_group
Er1 Er 0.66603(2) 0.72330(2) 0.24103(2) 0.04176(6) Uani 1 1 d D . . . .
Si1 Si 0.5054(2) 0.51408(18) 0.3098(2) 0.0855(8) Uani 0.689(6) 1 d D U P A 1
C57 C 0.5957(8) 0.5831(7) 0.2488(5) 0.0698(18) Uani 0.689(6) 1 d D U P A 1
H57A H 0.562934 0.603410 0.200067 0.084 Uiso 0.689(6) 1 calc R U P A 1
H57B H 0.660568 0.525371 0.247320 0.084 Uiso 0.689(6) 1 calc R U P A 1
C58 C 0.5806(8) 0.4096(9) 0.3896(6) 0.149(4) Uani 0.689(6) 1 d D U P A 1
H58A H 0.629140 0.353180 0.371941 0.224 Uiso 0.689(6) 1 calc R U P A 1
H58B H 0.530913 0.383711 0.424235 0.224 Uiso 0.689(6) 1 calc R U P A 1
H58C H 0.620801 0.437730 0.413977 0.224 Uiso 0.689(6) 1 calc R U P A 1
C59 C 0.4358(10) 0.4614(10) 0.2567(7) 0.175(5) Uani 0.689(6) 1 d D U P A 1
H59A H 0.392059 0.517937 0.218564 0.263 Uiso 0.689(6) 1 calc R U P A 1
H59B H 0.390942 0.426074 0.289673 0.263 Uiso 0.689(6) 1 calc R U P A 1
H59C H 0.487953 0.412614 0.234115 0.263 Uiso 0.689(6) 1 calc R U P A 1
C60 C 0.3853(9) 0.5996(10) 0.3448(8) 0.166(5) Uani 0.689(6) 1 d D U P A 1
H60A H 0.406354 0.643588 0.367716 0.250 Uiso 0.689(6) 1 calc R U P A 1
H60B H 0.349644 0.557206 0.380799 0.250 Uiso 0.689(6) 1 calc R U P A 1
H60C H 0.337124 0.642668 0.304018 0.250 Uiso 0.689(6) 1 calc R U P A 1
O1 O 0.4915(2) 0.8231(2) 0.18936(16) 0.0707(7) Uani 1 1 d D U . . .
C61 C 0.4499(7) 0.8214(9) 0.1202(5) 0.095(2) Uani 0.642(8) 1 d D U P B 1
H61A H 0.499698 0.766955 0.100278 0.113 Uiso 0.642(8) 1 calc R U P B 1
H61B H 0.438814 0.888556 0.083228 0.113 Uiso 0.642(8) 1 calc R U P B 1
C62 C 0.3477(7) 0.8000(8) 0.1400(6) 0.105(2) Uani 0.642(8) 1 d D U P B 1
H62A H 0.359139 0.724915 0.155815 0.126 Uiso 0.642(8) 1 calc R U P B 1
H62B H 0.298807 0.831051 0.097695 0.126 Uiso 0.642(8) 1 calc R U P B 1
C63 C 0.3018(7) 0.8496(9) 0.2040(6) 0.105(2) Uani 0.642(8) 1 d D U P B 1
H63A H 0.260651 0.923187 0.185449 0.127 Uiso 0.642(8) 1 calc R U P B 1
H63B H 0.256564 0.812839 0.236434 0.127 Uiso 0.642(8) 1 calc R U P B 1
C64 C 0.4034(6) 0.8360(11) 0.2440(5) 0.084(2) Uani 0.642(8) 1 d D U P B 1
H64A H 0.395504 0.897260 0.261256 0.100 Uiso 0.642(8) 1 calc R U P B 1
H64B H 0.417930 0.774731 0.286700 0.100 Uiso 0.642(8) 1 calc R U P B 1
N1 N 0.8093(2) 0.7021(2) 0.06761(16) 0.0550(7) Uani 1 1 d . . . . .
N3 N 0.6735(2) 0.9152(2) 0.19718(15) 0.0486(6) Uani 1 1 d . . . . .
N4 N 0.62355(19) 0.7852(2) 0.42088(14) 0.0428(5) Uani 1 1 d . . . . .
N6 N 0.8408(2) 0.6004(2) 0.29538(14) 0.0443(6) Uani 1 1 d . . . . .
C1 C 0.7564(3) 0.7534(3) 0.11975(17) 0.0495(7) Uani 1 1 d . . . . .
C2 C 0.7649(3) 0.8542(3) 0.09417(17) 0.0490(7) Uani 1 1 d . . . . .
C3 C 0.8247(3) 0.8641(3) 0.02484(19) 0.0564(8) Uani 1 1 d . . . . .
C4 C 0.8636(3) 0.9416(4) -0.0221(2) 0.0752(11) Uani 1 1 d . . . . .
H4 H 0.849914 1.006236 -0.012248 0.090 Uiso 1 1 calc R U . . .
C5 C 0.9231(4) 0.9199(5) -0.0835(3) 0.0993(17) Uani 1 1 d . . . . .
H5 H 0.949517 0.970757 -0.115400 0.119 Uiso 1 1 calc R U . . .
C6 C 0.9441(4) 0.8239(6) -0.0985(3) 0.1039(19) Uani 1 1 d . . . . .
H6 H 0.982174 0.812608 -0.141252 0.125 Uiso 1 1 calc R U . . .
C7 C 0.9104(4) 0.7456(4) -0.0522(3) 0.0829(13) Uani 1 1 d . . . . .
H7 H 0.926599 0.680595 -0.061774 0.100 Uiso 1 1 calc R U . . .
C8 C 0.8504(3) 0.7664(3) 0.01041(19) 0.0598(9) Uani 1 1 d . . . . .
C9 C 0.8185(3) 0.5936(3) 0.0726(3) 0.0721(11) Uani 1 1 d D U . . .
H9AA H 0.825009 0.553677 0.124640 0.087 Uiso 0.580(5) 1 calc R U P C 1
H9AB H 0.883632 0.563175 0.047378 0.087 Uiso 0.580(5) 1 calc R U P C 1
H9BC H 0.813938 0.555884 0.124437 0.087 Uiso 0.420(5) 1 calc R U P C 2
H9BD H 0.888143 0.559753 0.053741 0.087 Uiso 0.420(5) 1 calc R U P C 2
N2 N 0.7272(6) 0.4733(7) 0.0620(5) 0.112(2) Uani 0.580(5) 1 d D U P C 1
C10 C 0.7241(13) 0.5846(7) 0.0389(10) 0.097(3) Uani 0.580(5) 1 d D U P C 1
H10A H 0.657670 0.627798 0.055650 0.117 Uiso 0.580(5) 1 calc R U P C 1
H10B H 0.726932 0.608736 -0.015006 0.117 Uiso 0.580(5) 1 calc R U P C 1
C11 C 0.7876(9) 0.4164(7) 0.0079(6) 0.136(2) Uani 0.580(5) 1 d D U P C 1
H11A H 0.860222 0.420690 0.001796 0.164 Uiso 0.580(5) 1 calc R U P C 1
H11B H 0.751865 0.445401 -0.040242 0.164 Uiso 0.580(5) 1 calc R U P C 1
C12 C 0.7889(4) 0.3021(7) 0.0420(8) 0.143(3) Uani 0.580(5) 1 d D U P C 1
H12A H 0.815790 0.277323 0.092811 0.171 Uiso 0.580(5) 1 calc R U P C 1
H12B H 0.836089 0.257405 0.013406 0.171 Uiso 0.580(5) 1 calc R U P C 1
C13 C 0.673720 0.2965(6) 0.041430 0.131(3) Uani 0.580(5) 1 d D U P C 1
H13A H 0.640977 0.332034 -0.007433 0.157 Uiso 0.580(5) 1 calc R U P C 1
H13B H 0.673894 0.224168 0.054986 0.157 Uiso 0.580(5) 1 calc R U P C 1
C14 C 0.6131(10) 0.3526(7) 0.0999(6) 0.151(3) Uani 0.580(5) 1 d D U P C 1
H14A H 0.647327 0.317470 0.148292 0.181 Uiso 0.580(5) 1 calc R U P C 1
H14B H 0.539153 0.352050 0.103867 0.181 Uiso 0.580(5) 1 calc R U P C 1
C15 C 0.6166(7) 0.4663(7) 0.0737(8) 0.139(3) Uani 0.580(5) 1 d D U P C 1
H15A H 0.576604 0.501796 0.027385 0.167 Uiso 0.580(5) 1 calc R U P C 1
H15B H 0.581179 0.502808 0.110556 0.167 Uiso 0.580(5) 1 calc R U P C 1
C16 C 0.7239(3) 0.9316(3) 0.13435(18) 0.0508(7) Uani 1 1 d . . . . .
H16 H 0.733811 0.996890 0.114469 0.061 Uiso 1 1 calc R U . . .
C17 C 0.6369(3) 1.0003(3) 0.2319(2) 0.0605(9) Uani 1 1 d D U . . .
C18 C 0.5344(8) 1.0736(9) 0.2093(7) 0.071(2) Uani 0.606(18) 1 d D U P D 1
C19 C 0.4949(9) 1.1566(8) 0.2444(7) 0.081(2) Uani 0.606(18) 1 d D U P D 1
H19 H 0.427224 1.205404 0.231331 0.098 Uiso 0.606(18) 1 calc R U P D 1
C20 C 0.5527(11) 1.1659(8) 0.2957(7) 0.085(2) Uani 0.606(18) 1 d D U P D 1
H20 H 0.525231 1.220852 0.317767 0.102 Uiso 0.606(18) 1 calc R U P D 1
C21 C 0.6536(10) 1.0941(9) 0.3162(6) 0.076(2) Uani 0.606(18) 1 d D U P D 1
H21 H 0.692160 1.100976 0.352749 0.091 Uiso 0.606(18) 1 calc R U P D 1
C22 C 0.6984(8) 1.0123(8) 0.2839(5) 0.0660(19) Uani 0.606(18) 1 d D U P D 1
C23 C 0.4646(9) 1.0739(11) 0.1496(7) 0.078(2) Uani 0.606(18) 1 d D U P D 1
H23 H 0.478111 1.000972 0.148912 0.094 Uiso 0.606(18) 1 calc R U P D 1
C24 C 0.4902(13) 1.1357(13) 0.0719(8) 0.110(4) Uani 0.606(18) 1 d D U P D 1
H24A H 0.452682 1.209181 0.064862 0.164 Uiso 0.606(18) 1 calc R U P D 1
H24B H 0.467703 1.111840 0.034562 0.164 Uiso 0.606(18) 1 calc R U P D 1
H24C H 0.566315 1.124766 0.067815 0.164 Uiso 0.606(18) 1 calc R U P D 1
C25 C 0.3441(10) 1.1217(14) 0.1618(9) 0.109(4) Uani 0.606(18) 1 d D U P D 1
H25A H 0.324630 1.087226 0.210688 0.164 Uiso 0.606(18) 1 calc R U P D 1
H25B H 0.304048 1.112729 0.125047 0.164 Uiso 0.606(18) 1 calc R U P D 1
H25C H 0.327842 1.195252 0.157303 0.164 Uiso 0.606(18) 1 calc R U P D 1
C26 C 0.8126(9) 0.9409(9) 0.2993(7) 0.067(2) Uani 0.606(18) 1 d D U P D 1
H26 H 0.819085 0.876691 0.285420 0.080 Uiso 0.606(18) 1 calc R U P D 1
C27 C 0.8423(13) 0.9097(12) 0.3814(8) 0.086(3) Uani 0.606(18) 1 d D U P D 1
H27A H 0.847369 0.969589 0.394559 0.128 Uiso 0.606(18) 1 calc R U P D 1
H27B H 0.910338 0.855020 0.390297 0.128 Uiso 0.606(18) 1 calc R U P D 1
H27C H 0.787905 0.884886 0.411221 0.128 Uiso 0.606(18) 1 calc R U P D 1
C28 C 0.8889(12) 0.9954(12) 0.2481(11) 0.087(4) Uani 0.606(18) 1 d D U P D 1
H28A H 0.874725 1.003243 0.196924 0.131 Uiso 0.606(18) 1 calc R U P D 1
H28B H 0.962315 0.953273 0.260022 0.131 Uiso 0.606(18) 1 calc R U P D 1
H28C H 0.876808 1.063285 0.255648 0.131 Uiso 0.606(18) 1 calc R U P D 1
C29 C 0.6748(2) 0.7366(2) 0.36754(16) 0.0438(7) Uani 1 1 d . . . . .
C30 C 0.7663(2) 0.6572(3) 0.40343(17) 0.0466(7) Uani 1 1 d . . . . .
C31 C 0.7684(2) 0.6571(3) 0.48035(18) 0.0496(7) Uani 1 1 d . . . . .
C32 C 0.8366(3) 0.5988(3) 0.5416(2) 0.0652(10) Uani 1 1 d . . . . .
H32 H 0.897191 0.543439 0.537055 0.078 Uiso 1 1 calc R U . . .
C33 C 0.8135(3) 0.6236(4) 0.6080(2) 0.0734(12) Uani 1 1 d . . . . .
H33 H 0.858426 0.584295 0.648863 0.088 Uiso 1 1 calc R U . . .
C34 C 0.7236(3) 0.7072(4) 0.6154(2) 0.0678(11) Uani 1 1 d . . . . .
H34 H 0.710111 0.723423 0.660958 0.081 Uiso 1 1 calc R U . . .
C35 C 0.6539(3) 0.7664(3) 0.55617(19) 0.0552(8) Uani 1 1 d . . . . .
H35 H 0.593951 0.822114 0.561047 0.066 Uiso 1 1 calc R U . . .
C36 C 0.6769(2) 0.7396(3) 0.48949(17) 0.0457(7) Uani 1 1 d . . . . .
C37 C 0.5229(2) 0.8716(3) 0.40872(19) 0.0483(7) Uani 1 1 d D U . . .
H37A H 0.504839 0.894177 0.356125 0.058 Uiso 0.409(13) 1 calc R U P E 1
H37B H 0.533522 0.930254 0.421546 0.058 Uiso 0.409(13) 1 calc R U P E 1
H37C H 0.512758 0.907539 0.356012 0.058 Uiso 0.591(13) 1 calc R U P E 2
H37D H 0.523908 0.921798 0.435145 0.058 Uiso 0.591(13) 1 calc R U P E 2
N5 N 0.3294(8) 0.8996(9) 0.4071(10) 0.056(2) Uani 0.409(13) 1 d D U P E 1
C38 C 0.4273(8) 0.8445(11) 0.4540(7) 0.051(3) Uani 0.409(13) 1 d D U P E 1
H38A H 0.440088 0.769209 0.467531 0.061 Uiso 0.409(13) 1 calc R U P E 1
H38B H 0.418329 0.866760 0.499402 0.061 Uiso 0.409(13) 1 calc R U P E 1
C39 C 0.2910(10) 1.0131(9) 0.4024(8) 0.063(2) Uani 0.409(13) 1 d D U P E 1
H39A H 0.345475 1.044768 0.378746 0.076 Uiso 0.409(13) 1 calc R U P E 1
H39B H 0.278879 1.022596 0.452155 0.076 Uiso 0.409(13) 1 calc R U P E 1
C40 C 0.1857(9) 1.0679(11) 0.3571(8) 0.084(3) Uani 0.409(13) 1 d D U P E 1
H40A H 0.196644 1.055384 0.308124 0.100 Uiso 0.409(13) 1 calc R U P E 1
H40B H 0.164948 1.143094 0.350497 0.100 Uiso 0.409(13) 1 calc R U P E 1
C41 C 0.0956(10) 1.0256(10) 0.3978(9) 0.085(3) Uani 0.409(13) 1 d D U P E 1
H41A H 0.093268 1.021728 0.450520 0.102 Uiso 0.409(13) 1 calc R U P E 1
H41B H 0.025502 1.066718 0.375472 0.102 Uiso 0.409(13) 1 calc R U P E 1
C42 C 0.1359(9) 0.9160(10) 0.3839(9) 0.085(3) Uani 0.409(13) 1 d D U P E 1
H42A H 0.144602 0.923632 0.330771 0.103 Uiso 0.409(13) 1 calc R U P E 1
H42B H 0.082570 0.880360 0.401718 0.103 Uiso 0.409(13) 1 calc R U P E 1
C43 C 0.2439(8) 0.8490(9) 0.4236(9) 0.074(3) Uani 0.409(13) 1 d D U P E 1
H43A H 0.231580 0.831909 0.477016 0.088 Uiso 0.409(13) 1 calc R U P E 1
H43B H 0.269185 0.783630 0.409545 0.088 Uiso 0.409(13) 1 calc R U P E 1
C44 C 0.8462(2) 0.5931(3) 0.36571(17) 0.0479(7) Uani 1 1 d . . . . .
H44 H 0.905430 0.543342 0.392849 0.057 Uiso 1 1 calc R U . . .
C45 C 0.9309(2) 0.5344(3) 0.26291(18) 0.0486(7) Uani 1 1 d . . . . .
C46 C 1.0072(3) 0.5800(3) 0.22308(19) 0.0555(8) Uani 1 1 d . . . . .
C47 C 1.0897(3) 0.5191(4) 0.1883(2) 0.0728(11) Uani 1 1 d . . . . .
H47 H 1.139463 0.548596 0.160099 0.087 Uiso 1 1 calc R U . . .
C48 C 1.1001(4) 0.4175(4) 0.1943(3) 0.0834(14) Uani 1 1 d . . . . .
H48 H 1.157008 0.378236 0.170868 0.100 Uiso 1 1 calc R U . . .
C49 C 1.0273(4) 0.3720(3) 0.2347(3) 0.0746(12) Uani 1 1 d . . . . .
H49 H 1.035619 0.302080 0.238414 0.090 Uiso 1 1 calc R U . . .
C50 C 0.9400(3) 0.4299(3) 0.2706(2) 0.0586(9) Uani 1 1 d . . . . .
C51 C 1.0047(3) 0.6881(3) 0.2228(2) 0.0664(10) Uani 1 1 d . . . . .
H51 H 0.929353 0.729467 0.227197 0.080 Uiso 1 1 calc R U . . .
C52 C 1.0656(4) 0.6815(4) 0.2912(3) 0.0951(15) Uani 1 1 d . . . . .
H52A H 1.029355 0.655672 0.335765 0.143 Uiso 1 1 calc R U . . .
H52B H 1.067901 0.750108 0.289374 0.143 Uiso 1 1 calc R U . . .
H52C H 1.137642 0.634716 0.291272 0.143 Uiso 1 1 calc R U . . .
C53 C 1.0511(4) 0.7472(4) 0.1520(3) 0.0931(15) Uani 1 1 d . . . . .
H53A H 1.126890 0.712287 0.149236 0.140 Uiso 1 1 calc R U . . .
H53B H 1.039562 0.817942 0.153671 0.140 Uiso 1 1 calc R U . . .
H53C H 1.015780 0.748287 0.108871 0.140 Uiso 1 1 calc R U . . .
C54 C 0.8656(3) 0.3764(3) 0.3183(3) 0.0776(12) Uani 1 1 d . . . . .
H54 H 0.798985 0.431132 0.324324 0.093 Uiso 1 1 calc R U . . .
C55 C 0.9141(5) 0.3165(4) 0.3963(3) 0.1096(19) Uani 1 1 d . . . . .
H55A H 0.974458 0.256742 0.392926 0.164 Uiso 1 1 calc R U . . .
H55B H 0.860667 0.293317 0.428517 0.164 Uiso 1 1 calc R U . . .
H55C H 0.937504 0.362032 0.416262 0.164 Uiso 1 1 calc R U . . .
C56 C 0.8354(5) 0.3018(5) 0.2841(5) 0.137(3) Uani 1 1 d . . . . .
H56A H 0.809645 0.338067 0.234113 0.205 Uiso 1 1 calc R U . . .
H56B H 0.779984 0.278206 0.313451 0.205 Uiso 1 1 calc R U . . .
H56C H 0.897617 0.242453 0.283311 0.205 Uiso 1 1 calc R U . . .
C18A C 0.5374(11) 1.0782(14) 0.2234(11) 0.070(3) Uani 0.394(18) 1 d D U P D 2
C19A C 0.5180(13) 1.1464(12) 0.2694(10) 0.075(3) Uani 0.394(18) 1 d D U P D 2
H19A H 0.452054 1.199205 0.264936 0.090 Uiso 0.394(18) 1 calc R U P D 2
C20A C 0.5892(16) 1.1396(14) 0.3192(10) 0.079(3) Uani 0.394(18) 1 d D U P D 2
H20A H 0.571530 1.187698 0.347503 0.095 Uiso 0.394(18) 1 calc R U P D 2
C21A C 0.6869(15) 1.0635(14) 0.3292(9) 0.078(3) Uani 0.394(18) 1 d D U P D 2
H21A H 0.735728 1.059893 0.363694 0.094 Uiso 0.394(18) 1 calc R U P D 2
C22A C 0.7128(11) 0.9907(12) 0.2867(8) 0.067(2) Uani 0.394(18) 1 d D U P D 2
C23A C 0.4606(13) 1.0811(17) 0.1678(10) 0.078(3) Uani 0.394(18) 1 d D U P D 2
H23A H 0.481379 1.009832 0.161869 0.094 Uiso 0.394(18) 1 calc R U P D 2
C24A C 0.470(2) 1.1529(19) 0.0907(12) 0.114(6) Uani 0.394(18) 1 d D U P D 2
H24D H 0.468943 1.219936 0.095373 0.171 Uiso 0.394(18) 1 calc R U P D 2
H24E H 0.411507 1.162056 0.059864 0.171 Uiso 0.394(18) 1 calc R U P D 2
H24F H 0.537142 1.121804 0.068305 0.171 Uiso 0.394(18) 1 calc R U P D 2
C25A C 0.3447(14) 1.106(2) 0.1931(13) 0.103(5) Uani 0.394(18) 1 d D U P D 2
H25D H 0.342233 1.085639 0.246623 0.155 Uiso 0.394(18) 1 calc R U P D 2
H25E H 0.309222 1.068423 0.173885 0.155 Uiso 0.394(18) 1 calc R U P D 2
H25F H 0.308898 1.180190 0.174996 0.155 Uiso 0.394(18) 1 calc R U P D 2
C26A C 0.8248(13) 0.9130(13) 0.3004(11) 0.065(3) Uani 0.394(18) 1 d D U P D 2
H26A H 0.825633 0.852106 0.284020 0.078 Uiso 0.394(18) 1 calc R U P D 2
C27A C 0.8651(19) 0.8722(15) 0.3820(11) 0.077(4) Uani 0.394(18) 1 d D U P D 2
H27D H 0.862897 0.930481 0.400178 0.116 Uiso 0.394(18) 1 calc R U P D 2
H27E H 0.937700 0.825822 0.384261 0.116 Uiso 0.394(18) 1 calc R U P D 2
H27F H 0.819690 0.834902 0.412264 0.116 Uiso 0.394(18) 1 calc R U P D 2
C28A C 0.9075(18) 0.9613(16) 0.2522(16) 0.079(4) Uani 0.394(18) 1 d D U P D 2
H28D H 0.894750 0.971313 0.200453 0.119 Uiso 0.394(18) 1 calc R U P D 2
H28E H 0.979033 0.914701 0.265500 0.119 Uiso 0.394(18) 1 calc R U P D 2
H28F H 0.899868 1.027730 0.260829 0.119 Uiso 0.394(18) 1 calc R U P D 2
Si1A Si 0.5357(6) 0.5116(5) 0.3489(5) 0.0915(17) Uani 0.311(6) 1 d D U P A 2
C57A C 0.590(2) 0.5852(17) 0.2636(10) 0.081(4) Uani 0.311(6) 1 d D U P A 2
H57C H 0.530740 0.612420 0.228081 0.098 Uiso 0.311(6) 1 calc R U P A 2
H57D H 0.643639 0.530920 0.245962 0.098 Uiso 0.311(6) 1 calc R U P A 2
C58A C 0.5368(18) 0.3806(11) 0.3445(12) 0.136(6) Uani 0.311(6) 1 d D U P A 2
H58D H 0.520381 0.384289 0.294631 0.204 Uiso 0.311(6) 1 calc R U P A 2
H58E H 0.483892 0.358893 0.378137 0.204 Uiso 0.311(6) 1 calc R U P A 2
H58F H 0.606755 0.330785 0.358492 0.204 Uiso 0.311(6) 1 calc R U P A 2
C59A C 0.3961(13) 0.5758(17) 0.3729(13) 0.131(7) Uani 0.311(6) 1 d D U P A 2
H59D H 0.395714 0.618671 0.404902 0.197 Uiso 0.311(6) 1 calc R U P A 2
H59E H 0.363195 0.523230 0.398050 0.197 Uiso 0.311(6) 1 calc R U P A 2
H59F H 0.356499 0.618877 0.328128 0.197 Uiso 0.311(6) 1 calc R U P A 2
C60A C 0.6068(15) 0.4841(16) 0.4364(8) 0.127(6) Uani 0.311(6) 1 d D U P A 2
H60D H 0.682851 0.455527 0.429406 0.191 Uiso 0.311(6) 1 calc R U P A 2
H60E H 0.582547 0.434295 0.474894 0.191 Uiso 0.311(6) 1 calc R U P A 2
H60F H 0.592113 0.547954 0.450724 0.191 Uiso 0.311(6) 1 calc R U P A 2
N2A N 0.7390(11) 0.4829(10) 0.0259(7) 0.111(2) Uani 0.420(5) 1 d D U P C 2
C10A C 0.7324(18) 0.5890(12) 0.0294(15) 0.097(3) Uani 0.420(5) 1 d D U P C 2
H10C H 0.733838 0.632558 -0.021147 0.117 Uiso 0.420(5) 1 calc R U P C 2
H10D H 0.663636 0.619250 0.050870 0.117 Uiso 0.420(5) 1 calc R U P C 2
C11A C 0.6677(12) 0.4986(10) -0.0353(8) 0.127(3) Uani 0.420(5) 1 d D U P C 2
H11C H 0.689581 0.540390 -0.081227 0.153 Uiso 0.420(5) 1 calc R U P C 2
H11D H 0.594243 0.535693 -0.024535 0.153 Uiso 0.420(5) 1 calc R U P C 2
C12A C 0.6742(15) 0.3930(11) -0.0441(10) 0.145(3) Uani 0.420(5) 1 d D U P C 2
H12C H 0.601707 0.392185 -0.049299 0.174 Uiso 0.420(5) 1 calc R U P C 2
H12D H 0.712374 0.384635 -0.089850 0.174 Uiso 0.420(5) 1 calc R U P C 2
C13A C 0.7282(17) 0.3018(13) 0.0181(10) 0.151(3) Uani 0.420(5) 1 d D U P C 2
H13C H 0.805038 0.283640 0.008678 0.182 Uiso 0.420(5) 1 calc R U P C 2
H13D H 0.706294 0.242945 0.015540 0.182 Uiso 0.420(5) 1 calc R U P C 2
C14A C 0.7108(18) 0.3102(12) 0.0982(10) 0.155(3) Uani 0.420(5) 1 d D U P C 2
H14C H 0.767967 0.256730 0.130105 0.186 Uiso 0.420(5) 1 calc R U P C 2
H14D H 0.642675 0.300038 0.116774 0.186 Uiso 0.420(5) 1 calc R U P C 2
C15A C 0.7109(16) 0.4225(11) 0.0981(9) 0.136(3) Uani 0.420(5) 1 d D U P C 2
H15C H 0.639987 0.461154 0.112305 0.164 Uiso 0.420(5) 1 calc R U P C 2
H15D H 0.761767 0.415271 0.135264 0.164 Uiso 0.420(5) 1 calc R U P C 2
N5A N 0.3243(6) 0.8957(7) 0.4128(7) 0.0538(17) Uani 0.591(13) 1 d D U P E 2
C38A C 0.4322(6) 0.8253(7) 0.4377(6) 0.056(2) Uani 0.591(13) 1 d D U P E 2
H38C H 0.445447 0.761971 0.422033 0.068 Uiso 0.591(13) 1 calc R U P E 2
H38D H 0.433975 0.805307 0.491808 0.068 Uiso 0.591(13) 1 calc R U P E 2
C39A C 0.2964(8) 0.9945(8) 0.4284(7) 0.073(2) Uani 0.591(13) 1 d D U P E 2
H39C H 0.350977 1.027759 0.408208 0.088 Uiso 0.591(13) 1 calc R U P E 2
H39D H 0.294112 0.984305 0.481947 0.088 Uiso 0.591(13) 1 calc R U P E 2
C40A C 0.1868(7) 1.0662(7) 0.3945(7) 0.087(2) Uani 0.591(13) 1 d D U P E 2
H40C H 0.166321 1.130558 0.409945 0.105 Uiso 0.591(13) 1 calc R U P E 2
H40D H 0.191748 1.084594 0.340582 0.105 Uiso 0.591(13) 1 calc R U P E 2
C41A C 0.1021(8) 1.0123(8) 0.4193(7) 0.088(2) Uani 0.591(13) 1 d D U P E 2
H41C H 0.079241 1.017404 0.469164 0.106 Uiso 0.591(13) 1 calc R U P E 2
H41D H 0.040146 1.049808 0.386590 0.106 Uiso 0.591(13) 1 calc R U P E 2
C42A C 0.1368(6) 0.9007(7) 0.4196(6) 0.074(2) Uani 0.591(13) 1 d D U P E 2
H42C H 0.140878 0.894844 0.368896 0.089 Uiso 0.591(13) 1 calc R U P E 2
H42D H 0.085236 0.867473 0.446721 0.089 Uiso 0.591(13) 1 calc R U P E 2
C43A C 0.2455(6) 0.8476(7) 0.4563(6) 0.0684(19) Uani 0.591(13) 1 d D U P E 2
H43C H 0.241338 0.854872 0.506642 0.082 Uiso 0.591(13) 1 calc R U P E 2
H43D H 0.268216 0.773312 0.459227 0.082 Uiso 0.591(13) 1 calc R U P E 2
C61A C 0.4848(11) 0.8443(17) 0.1078(7) 0.093(3) Uani 0.358(8) 1 d D U P B 2
H61C H 0.521953 0.781605 0.091858 0.112 Uiso 0.358(8) 1 calc R U P B 2
H61D H 0.515446 0.899398 0.082255 0.112 Uiso 0.358(8) 1 calc R U P B 2
C62A C 0.3646(10) 0.8790(15) 0.0932(8) 0.108(3) Uani 0.358(8) 1 d D U P B 2
H62C H 0.336308 0.954960 0.075911 0.130 Uiso 0.358(8) 1 calc R U P B 2
H62D H 0.349983 0.849475 0.055697 0.130 Uiso 0.358(8) 1 calc R U P B 2
C63A C 0.3148(12) 0.8396(18) 0.1656(9) 0.102(3) Uani 0.358(8) 1 d D U P B 2
H63C H 0.303893 0.773417 0.167920 0.122 Uiso 0.358(8) 1 calc R U P B 2
H63D H 0.245578 0.889856 0.171244 0.122 Uiso 0.358(8) 1 calc R U P B 2
C64A C 0.3913(11) 0.825(2) 0.2264(9) 0.089(3) Uani 0.358(8) 1 d D U P B 2
H64C H 0.366486 0.882581 0.249341 0.107 Uiso 0.358(8) 1 calc R U P B 2
H64D H 0.398071 0.759593 0.264580 0.107 Uiso 0.358(8) 1 calc R U P B 2

loop_
_atom_site_aniso_label
_atom_site_aniso_U_11
_atom_site_aniso_U_22
_atom_site_aniso_U_33
_atom_site_aniso_U_23
_atom_site_aniso_U_13
_atom_site_aniso_U_12
Er1 0.04351(9) 0.04167(8) 0.03963(8) -0.00655(6) -0.00364(5) -0.01560(6)
Si1 0.0748(14) 0.0614(11) 0.116(2) -0.0020(13) -0.0006(13) -0.0341(10)
C57 0.055(3) 0.054(3) 0.106(4) -0.016(3) -0.007(3) -0.028(3)
C58 0.117(6) 0.139(7) 0.141(8) 0.034(6) 0.002(6) -0.034(6)
C59 0.180(10) 0.175(9) 0.208(11) -0.007(9) -0.017(8) -0.138(8)
C60 0.114(7) 0.130(8) 0.199(10) 0.023(8) 0.058(7) -0.038(6)
O1 0.0631(15) 0.0740(17) 0.0743(17) -0.0180(14) -0.0210(13) -0.0169(13)
C61 0.080(4) 0.113(4) 0.090(4) -0.029(3) -0.035(3) -0.019(4)
C62 0.082(4) 0.125(5) 0.120(5) -0.042(4) -0.035(4) -0.033(3)
C63 0.074(4) 0.135(5) 0.112(5) -0.037(4) -0.022(4) -0.029(4)
C64 0.055(3) 0.106(4) 0.097(4) -0.028(4) -0.010(3) -0.030(3)
N1 0.0593(17) 0.0567(17) 0.0507(16) -0.0242(13) -0.0006(13) -0.0118(13)
N3 0.0533(15) 0.0445(14) 0.0507(15) -0.0137(12) 0.0095(12) -0.0204(12)
N4 0.0346(12) 0.0487(14) 0.0419(13) -0.0103(11) 0.0008(10) -0.0107(10)
N6 0.0376(13) 0.0516(15) 0.0416(13) -0.0135(11) 0.0012(10) -0.0107(11)
C1 0.0543(18) 0.0512(18) 0.0436(17) -0.0149(14) -0.0014(14) -0.0150(15)
C2 0.0506(18) 0.0472(17) 0.0429(16) -0.0073(14) 0.0066(13) -0.0127(14)
C3 0.0521(19) 0.064(2) 0.0455(18) -0.0112(16) 0.0063(14) -0.0137(16)
C4 0.075(3) 0.081(3) 0.060(2) -0.009(2) 0.018(2) -0.025(2)
C5 0.086(3) 0.125(5) 0.076(3) -0.012(3) 0.037(3) -0.041(3)
C6 0.092(4) 0.150(6) 0.074(3) -0.050(4) 0.039(3) -0.036(4)
C7 0.070(3) 0.115(4) 0.073(3) -0.049(3) 0.019(2) -0.026(3)
C8 0.0524(19) 0.077(2) 0.0462(18) -0.0238(17) 0.0028(15) -0.0101(17)
C9 0.072(2) 0.066(2) 0.082(3) -0.040(2) -0.010(2) -0.0063(19)
N2 0.111(4) 0.105(4) 0.157(5) -0.071(4) 0.007(4) -0.054(3)
C10 0.094(4) 0.086(4) 0.131(5) -0.054(4) -0.015(4) -0.029(4)
C11 0.136(5) 0.116(4) 0.187(5) -0.079(4) 0.030(4) -0.055(4)
C12 0.135(6) 0.120(5) 0.216(7) -0.090(5) 0.023(5) -0.063(5)
C13 0.129(5) 0.122(4) 0.202(6) -0.095(4) 0.026(5) -0.081(4)
C14 0.142(5) 0.128(5) 0.212(6) -0.069(5) 0.027(5) -0.068(5)
C15 0.133(5) 0.121(5) 0.189(6) -0.079(5) 0.021(5) -0.048(4)
C16 0.0561(19) 0.0412(16) 0.0516(18) -0.0062(14) 0.0097(15) -0.0183(14)
C17 0.075(2) 0.0487(17) 0.069(2) -0.0259(16) 0.0366(18) -0.0352(16)
C18 0.079(3) 0.055(3) 0.080(4) -0.027(3) 0.036(3) -0.023(3)
C19 0.087(4) 0.068(3) 0.084(5) -0.033(4) 0.029(4) -0.014(3)
C20 0.094(5) 0.069(4) 0.093(5) -0.043(4) 0.030(4) -0.016(4)
C21 0.091(5) 0.060(4) 0.087(4) -0.044(3) 0.032(3) -0.025(3)
C22 0.081(3) 0.059(4) 0.078(3) -0.038(3) 0.038(3) -0.041(3)
C23 0.074(4) 0.061(4) 0.089(5) -0.020(4) 0.028(4) -0.014(3)
C24 0.106(7) 0.089(7) 0.093(7) -0.010(5) 0.035(6) 0.002(6)
C25 0.083(6) 0.102(7) 0.107(9) -0.005(7) 0.026(6) -0.010(5)
C26 0.086(4) 0.066(5) 0.079(3) -0.044(4) 0.021(3) -0.049(4)
C27 0.099(7) 0.101(8) 0.087(5) -0.045(6) 0.008(5) -0.058(6)
C28 0.078(6) 0.089(9) 0.102(6) -0.035(7) 0.034(5) -0.038(6)
C29 0.0365(15) 0.0504(17) 0.0416(16) -0.0074(13) 0.0011(12) -0.0143(13)
C30 0.0395(15) 0.0546(18) 0.0408(16) -0.0113(14) -0.0014(12) -0.0093(13)
C31 0.0399(16) 0.063(2) 0.0421(16) -0.0134(15) -0.0005(13) -0.0120(14)
C32 0.0450(19) 0.084(3) 0.052(2) -0.0142(19) -0.0095(15) -0.0027(18)
C33 0.057(2) 0.109(3) 0.047(2) -0.019(2) -0.0113(17) -0.014(2)
C34 0.059(2) 0.104(3) 0.0467(19) -0.029(2) 0.0009(16) -0.027(2)
C35 0.0430(17) 0.075(2) 0.0522(19) -0.0251(17) 0.0073(14) -0.0190(16)
C36 0.0374(15) 0.0580(19) 0.0437(16) -0.0135(14) 0.0030(12) -0.0185(13)
C37 0.0357(15) 0.0513(17) 0.0516(17) -0.0096(14) 0.0035(13) -0.0097(13)
N5 0.036(3) 0.056(3) 0.073(4) -0.015(3) 0.002(3) -0.014(3)
C38 0.034(3) 0.050(4) 0.060(4) -0.010(4) 0.009(3) -0.008(3)
C39 0.044(3) 0.058(4) 0.080(5) -0.012(4) -0.001(4) -0.013(3)
C40 0.051(4) 0.077(4) 0.094(5) 0.002(5) -0.005(5) -0.003(3)
C41 0.046(4) 0.085(4) 0.100(6) -0.001(4) -0.008(4) -0.008(4)
C42 0.049(4) 0.093(4) 0.100(5) -0.009(5) -0.010(4) -0.017(4)
C43 0.049(3) 0.073(4) 0.091(5) -0.007(4) -0.004(4) -0.020(3)
C44 0.0381(15) 0.0519(18) 0.0438(17) -0.0072(14) -0.0036(13) -0.0050(13)
C45 0.0392(16) 0.0575(19) 0.0444(17) -0.0151(14) -0.0057(13) -0.0062(14)
C46 0.0393(16) 0.073(2) 0.0511(19) -0.0200(17) 0.0015(14) -0.0114(15)
C47 0.058(2) 0.087(3) 0.066(2) -0.025(2) 0.0147(18) -0.012(2)
C48 0.068(3) 0.101(4) 0.069(3) -0.042(3) 0.013(2) 0.002(2)
C49 0.072(3) 0.065(2) 0.078(3) -0.033(2) -0.007(2) 0.003(2)
C50 0.0501(19) 0.057(2) 0.061(2) -0.0171(17) -0.0087(16) -0.0029(16)
C51 0.0486(19) 0.077(3) 0.075(3) -0.020(2) 0.0076(18) -0.0249(18)
C52 0.086(3) 0.106(4) 0.110(4) -0.039(3) -0.011(3) -0.042(3)
C53 0.070(3) 0.103(4) 0.104(4) -0.013(3) 0.009(3) -0.040(3)
C54 0.061(2) 0.050(2) 0.110(4) -0.013(2) 0.001(2) -0.0095(18)
C55 0.104(4) 0.081(3) 0.113(4) 0.007(3) 0.017(3) -0.022(3)
C56 0.118(5) 0.091(4) 0.222(8) -0.056(5) -0.003(5) -0.047(4)
C18A 0.079(4) 0.054(4) 0.082(5) -0.028(4) 0.034(4) -0.028(3)
C19A 0.086(5) 0.063(4) 0.086(5) -0.041(4) 0.031(4) -0.026(4)
C20A 0.093(5) 0.065(5) 0.088(5) -0.043(4) 0.026(4) -0.023(4)
C21A 0.090(5) 0.064(5) 0.089(4) -0.041(4) 0.035(4) -0.027(4)
C22A 0.085(4) 0.057(4) 0.079(4) -0.043(3) 0.040(4) -0.039(4)
C23A 0.080(4) 0.056(4) 0.091(6) -0.023(5) 0.034(5) -0.016(4)
C24A 0.112(9) 0.077(8) 0.104(10) -0.010(8) 0.039(8) 0.013(8)
C25A 0.077(7) 0.088(9) 0.108(11) -0.009(9) 0.037(8) -0.002(6)
C26A 0.083(5) 0.065(5) 0.078(4) -0.047(4) 0.026(4) -0.049(4)
C27A 0.096(9) 0.088(9) 0.086(7) -0.055(7) 0.023(6) -0.059(7)
C28A 0.086(9) 0.068(9) 0.101(8) -0.039(7) 0.021(7) -0.038(7)
Si1A 0.087(3) 0.076(3) 0.117(4) -0.013(3) 0.018(3) -0.049(2)
C57A 0.067(5) 0.064(5) 0.108(6) -0.009(5) 0.012(5) -0.029(5)
C58A 0.138(10) 0.098(9) 0.160(11) 0.001(9) 0.016(10) -0.057(8)
C59A 0.108(9) 0.100(10) 0.139(11) 0.019(10) 0.049(9) -0.026(8)
C60A 0.123(11) 0.122(11) 0.113(11) 0.014(10) 0.022(10) -0.052(9)
N2A 0.111(4) 0.107(4) 0.159(5) -0.089(4) 0.002(4) -0.045(3)
C10A 0.094(5) 0.091(5) 0.127(5) -0.056(4) -0.011(5) -0.031(4)
C11A 0.132(5) 0.124(5) 0.170(6) -0.082(5) 0.014(5) -0.066(5)
C12A 0.152(6) 0.138(6) 0.195(7) -0.096(5) 0.014(6) -0.071(5)
C13A 0.152(6) 0.130(5) 0.210(6) -0.093(5) 0.012(6) -0.057(5)
C14A 0.150(6) 0.129(5) 0.211(6) -0.075(5) 0.022(6) -0.057(5)
C15A 0.138(5) 0.117(5) 0.189(6) -0.080(4) 0.007(5) -0.056(4)
N5A 0.034(2) 0.054(3) 0.068(3) -0.012(2) 0.005(2) -0.011(2)
C38A 0.042(3) 0.054(4) 0.066(4) -0.008(3) 0.007(3) -0.013(3)
C39A 0.047(3) 0.068(4) 0.097(5) -0.023(3) 0.001(3) -0.008(3)
C40A 0.054(3) 0.073(3) 0.111(5) -0.007(4) -0.002(4) -0.002(3)
C41A 0.043(3) 0.089(4) 0.105(5) -0.001(4) -0.003(4) -0.006(3)
C42A 0.046(3) 0.090(4) 0.082(5) -0.009(4) -0.007(3) -0.025(3)
C43A 0.047(3) 0.073(3) 0.078(4) -0.005(3) 0.000(3) -0.022(2)
C61A 0.079(6) 0.105(6) 0.094(5) -0.029(5) -0.042(5) -0.014(5)
C62A 0.085(5) 0.129(6) 0.107(5) -0.030(5) -0.038(5) -0.019(5)
C63A 0.074(4) 0.129(5) 0.109(5) -0.037(5) -0.028(4) -0.027(4)
C64A 0.057(4) 0.112(5) 0.104(5) -0.029(5) -0.024(4) -0.029(4)

loop_
_atom_type_symbol
_atom_type_description
_atom_type_scat_dispersion_real
_atom_type_scat_dispersion_imag
_atom_type_scat_source
C C 0.0033 0.0016 'International Tables Vol C Tables 4.2.6.8 and 6.1.1.4'
H H 0.0000 0.0000 'International Tables Vol C Tables 4.2.6.8 and 6.1.1.4'
Er Er -0.2586 4.9576 'International Tables Vol C Tables 4.2.6.8 and 6.1.1.4'
N N 0.0061 0.0033 'International Tables Vol C Tables 4.2.6.8 and 6.1.1.4'
O O 0.0106 0.0060 'International Tables Vol C Tables 4.2.6.8 and 6.1.1.4'
Si Si 0.0817 0.0704 'International Tables Vol C Tables 4.2.6.8 and 6.1.1.4'

loop_
_geom_angle_atom_site_label_1
_geom_angle_atom_site_label_2
_geom_angle_atom_site_label_3
_geom_angle
_geom_angle_site_symmetry_1
_geom_angle_site_symmetry_3
_geom_angle_publ_flag
C57 Er1 N3 156.3(3) . . ?
C57 Er1 N6 92.3(3) . . ?
C57 Er1 C1 106.3(2) . . ?
C57 Er1 C29 107.6(2) . . ?
O1 Er1 C57 80.6(3) . . ?
O1 Er1 N3 76.46(9) . . ?
O1 Er1 N6 172.94(9) . . ?
O1 Er1 C1 93.61(10) . . ?
O1 Er1 C29 109.94(10) . . ?
N6 Er1 N3 110.51(9) . . ?
C1 Er1 N3 69.73(10) . . ?
C1 Er1 N6 87.94(10) . . ?
C29 Er1 N3 85.94(9) . . ?
C29 Er1 N6 72.48(9) . . ?
C29 Er1 C1 141.24(10) . . ?
C57A Er1 O1 81.0(7) . . ?
C57A Er1 N3 157.5(7) . . ?
C57A Er1 N6 92.0(7) . . ?
C57A Er1 C1 113.2(5) . . ?
C57A Er1 C29 100.9(4) . . ?
C58 Si1 C57 111.2(5) . . ?
C59 Si1 C57 111.8(5) . . ?
C59 Si1 C58 111.1(6) . . ?
C60 Si1 C57 115.3(5) . . ?
C60 Si1 C58 109.1(6) . . ?
C60 Si1 C59 97.7(7) . . ?
Er1 C57 H57A 102.1 . . ?
Er1 C57 H57B 102.1 . . ?
Si1 C57 Er1 139.7(5) . . ?
Si1 C57 H57A 102.1 . . ?
Si1 C57 H57B 102.1 . . ?
H57A C57 H57B 104.8 . . ?
Si1 C58 H58A 109.5 . . ?
Si1 C58 H58B 109.5 . . ?
Si1 C58 H58C 109.5 . . ?
H58A C58 H58B 109.5 . . ?
H58A C58 H58C 109.5 . . ?
H58B C58 H58C 109.5 . . ?
Si1 C59 H59A 109.5 . . ?
Si1 C59 H59B 109.5 . . ?
Si1 C59 H59C 109.5 . . ?
H59A C59 H59B 109.5 . . ?
H59A C59 H59C 109.5 . . ?
H59B C59 H59C 109.5 . . ?
Si1 C60 H60A 109.5 . . ?
Si1 C60 H60B 109.5 . . ?
Si1 C60 H60C 109.5 . . ?
H60A C60 H60B 109.5 . . ?
H60A C60 H60C 109.5 . . ?
H60B C60 H60C 109.5 . . ?
C61 O1 Er1 126.1(4) . . ?
C61 O1 C64 109.3(5) . . ?
C64 O1 Er1 115.3(4) . . ?
C61A O1 Er1 114.6(6) . . ?
C64A O1 Er1 126.1(8) . . ?
C64A O1 C61A 113.6(8) . . ?
O1 C61 H61A 110.6 . . ?
O1 C61 H61B 110.6 . . ?
O1 C61 C62 105.5(7) . . ?
H61A C61 H61B 108.8 . . ?
C62 C61 H61A 110.6 . . ?
C62 C61 H61B 110.6 . . ?
C61 C62 H62A 110.6 . . ?
C61 C62 H62B 110.6 . . ?
C61 C62 C63 105.7(7) . . ?
H62A C62 H62B 108.7 . . ?
C63 C62 H62A 110.6 . . ?
C63 C62 H62B 110.6 . . ?
C62 C63 H63A 111.4 . . ?
C62 C63 H63B 111.4 . . ?
H63A C63 H63B 109.2 . . ?
C64 C63 C62 102.0(7) . . ?
C64 C63 H63A 111.4 . . ?
C64 C63 H63B 111.4 . . ?
O1 C64 C63 106.5(6) . . ?
O1 C64 H64A 110.4 . . ?
O1 C64 H64B 110.4 . . ?
C63 C64 H64A 110.4 . . ?
C63 C64 H64B 110.4 . . ?
H64A C64 H64B 108.6 . . ?
C1 N1 C8 111.7(3) . . ?
C1 N1 C9 123.4(3) . . ?
C8 N1 C9 124.9(3) . . ?
C16 N3 Er1 111.2(2) . . ?
C16 N3 C17 117.2(3) . . ?
C17 N3 Er1 131.5(2) . . ?
C29 N4 C36 112.2(2) . . ?
C29 N4 C37 124.2(3) . . ?
C36 N4 C37 123.6(3) . . ?
C44 N6 Er1 111.28(19) . . ?
C44 N6 C45 117.7(3) . . ?
C45 N6 Er1 130.93(19) . . ?
N1 C1 Er1 141.6(2) . . ?
N1 C1 C2 105.4(3) . . ?
C2 C1 Er1 112.9(2) . . ?
C1 C2 C3 109.7(3) . . ?
C1 C2 C16 123.0(3) . . ?
C16 C2 C3 127.2(3) . . ?
C4 C3 C2 135.1(4) . . ?
C8 C3 C2 105.1(3) . . ?
C8 C3 C4 119.6(3) . . ?
C3 C4 H4 120.9 . . ?
C5 C4 C3 118.2(5) . . ?
C5 C4 H4 120.9 . . ?
C4 C5 H5 119.4 . . ?
C4 C5 C6 121.3(5) . . ?
C6 C5 H5 119.4 . . ?
C5 C6 H6 119.2 . . ?
C7 C6 C5 121.6(4) . . ?
C7 C6 H6 119.2 . . ?
C6 C7 H7 121.2 . . ?
C6 C7 C8 117.6(5) . . ?
C8 C7 H7 121.2 . . ?
N1 C8 C3 108.1(3) . . ?
N1 C8 C7 130.3(4) . . ?
C3 C8 C7 121.6(4) . . ?
N1 C9 H9AA 109.1 . . ?
N1 C9 H9AB 109.1 . . ?
N1 C9 H9BC 109.5 . . ?
N1 C9 H9BD 109.5 . . ?
N1 C9 C10 112.6(5) . . ?
N1 C9 C10A 110.9(7) . . ?
H9AA C9 H9AB 107.8 . . ?
H9BC C9 H9BD 108.1 . . ?
C10 C9 H9AA 109.1 . . ?
C10 C9 H9AB 109.1 . . ?
C10A C9 H9BC 109.5 . . ?
C10A C9 H9BD 109.5 . . ?
C11 N2 C10 111.4(10) . . ?
C11 N2 C15 112.0(8) . . ?
C15 N2 C10 110.2(8) . . ?
C9 C10 H10A 109.9 . . ?
C9 C10 H10B 109.9 . . ?
N2 C10 C9 108.8(7) . . ?
N2 C10 H10A 109.9 . . ?
N2 C10 H10B 109.9 . . ?
H10A C10 H10B 108.3 . . ?
N2 C11 H11A 110.8 . . ?
N2 C11 H11B 110.8 . . ?
N2 C11 C12 104.8(7) . . ?
H11A C11 H11B 108.9 . . ?
C12 C11 H11A 110.8 . . ?
C12 C11 H11B 110.8 . . ?
C11 C12 H12A 109.8 . . ?
C11 C12 H12B 109.8 . . ?
C11 C12 C13 109.2(7) . . ?
H12A C12 H12B 108.3 . . ?
C13 C12 H12A 109.8 . . ?
C13 C12 H12B 109.8 . . ?
C12 C13 H13A 110.9 . . ?
C12 C13 H13B 110.9 . . ?
H13A C13 H13B 108.9 . . ?
C14 C13 C12 104.4(7) . . ?
C14 C13 H13A 110.9 . . ?
C14 C13 H13B 110.9 . . ?
C13 C14 H14A 110.3 . . ?
C13 C14 H14B 110.3 . . ?
C13 C14 C15 107.2(7) . . ?
H14A C14 H14B 108.5 . . ?
C15 C14 H14A 110.3 . . ?
C15 C14 H14B 110.3 . . ?
N2 C15 C14 113.3(8) . . ?
N2 C15 H15A 108.9 . . ?
N2 C15 H15B 108.9 . . ?
C14 C15 H15A 108.9 . . ?
C14 C15 H15B 108.9 . . ?
H15A C15 H15B 107.7 . . ?
N3 C16 C2 123.2(3) . . ?
N3 C16 H16 118.4 . . ?
C2 C16 H16 118.4 . . ?
N3 C17 C22A 111.7(7) . . ?
C18 C17 N3 116.2(6) . . ?
C22 C17 N3 122.9(5) . . ?
C22 C17 C18 120.9(6) . . ?
C18A C17 N3 127.7(8) . . ?
C18A C17 C22A 120.2(9) . . ?
C17 C18 C19 117.3(8) . . ?
C17 C18 C23 125.8(8) . . ?
C19 C18 C23 116.9(8) . . ?
C18 C19 H19 119.3 . . ?
C20 C19 C18 121.5(9) . . ?
C20 C19 H19 119.3 . . ?
C19 C20 H20 119.8 . . ?
C19 C20 C21 120.3(8) . . ?
C21 C20 H20 119.8 . . ?
C20 C21 H21 119.1 . . ?
C22 C21 C20 121.8(8) . . ?
C22 C21 H21 119.1 . . ?
C17 C22 C26 119.4(7) . . ?
C21 C22 C17 118.2(8) . . ?
C21 C22 C26 122.3(8) . . ?
C18 C23 H23 108.2 . . ?
C18 C23 C24 112.1(10) . . ?
C18 C23 C25 113.7(9) . . ?
C24 C23 H23 108.2 . . ?
C25 C23 H23 108.2 . . ?
C25 C23 C24 106.4(8) . . ?
C23 C24 H24A 109.5 . . ?
C23 C24 H24B 109.5 . . ?
C23 C24 H24C 109.5 . . ?
H24A C24 H24B 109.5 . . ?
H24A C24 H24C 109.5 . . ?
H24B C24 H24C 109.5 . . ?
C23 C25 H25A 109.5 . . ?
C23 C25 H25B 109.5 . . ?
C23 C25 H25C 109.5 . . ?
H25A C25 H25B 109.5 . . ?
H25A C25 H25C 109.5 . . ?
H25B C25 H25C 109.5 . . ?
C22 C26 H26 107.8 . . ?
C22 C26 C27 112.2(8) . . ?
C22 C26 C28 108.6(7) . . ?
C27 C26 H26 107.8 . . ?
C27 C26 C28 112.5(9) . . ?
C28 C26 H26 107.8 . . ?
C26 C27 H27A 109.5 . . ?
C26 C27 H27B 109.5 . . ?
C26 C27 H27C 109.5 . . ?
H27A C27 H27B 109.5 . . ?
H27A C27 H27C 109.5 . . ?
H27B C27 H27C 109.5 . . ?
C26 C28 H28A 109.5 . . ?
C26 C28 H28B 109.5 . . ?
C26 C28 H28C 109.5 . . ?
H28A C28 H28B 109.5 . . ?
H28A C28 H28C 109.5 . . ?
H28B C28 H28C 109.5 . . ?
N4 C29 Er1 146.0(2) . . ?
N4 C29 C30 105.1(3) . . ?
C30 C29 Er1 108.7(2) . . ?
C29 C30 C31 110.0(3) . . ?
C29 C30 C44 123.2(3) . . ?
C44 C30 C31 126.8(3) . . ?
C32 C31 C30 136.0(3) . . ?
C32 C31 C36 118.6(3) . . ?
C36 C31 C30 105.4(3) . . ?
C31 C32 H32 120.2 . . ?
C33 C32 C31 119.6(4) . . ?
C33 C32 H32 120.2 . . ?
C32 C33 H33 119.6 . . ?
C32 C33 C34 120.9(3) . . ?
C34 C33 H33 119.6 . . ?
C33 C34 H34 119.4 . . ?
C35 C34 C33 121.2(3) . . ?
C35 C34 H34 119.4 . . ?
C34 C35 H35 121.2 . . ?
C36 C35 C34 117.5(3) . . ?
C36 C35 H35 121.2 . . ?
N4 C36 C31 107.3(3) . . ?
C35 C36 N4 130.4(3) . . ?
C35 C36 C31 122.2(3) . . ?
N4 C37 H37A 108.7 . . ?
N4 C37 H37B 108.7 . . ?
N4 C37 H37C 110.2 . . ?
N4 C37 H37D 110.2 . . ?
N4 C37 C38 114.2(5) . . ?
N4 C37 C38A 107.5(4) . . ?
H37A C37 H37B 107.6 . . ?
H37C C37 H37D 108.5 . . ?
C38 C37 H37A 108.7 . . ?
C38 C37 H37B 108.7 . . ?
C38A C37 H37C 110.2 . . ?
C38A C37 H37D 110.2 . . ?
C39 N5 C38 111.4(9) . . ?
C39 N5 C43 114.1(10) . . ?
C43 N5 C38 115.3(10) . . ?
C37 C38 H38A 110.1 . . ?
C37 C38 H38B 110.1 . . ?
N5 C38 C37 107.9(8) . . ?
N5 C38 H38A 110.1 . . ?
N5 C38 H38B 110.1 . . ?
H38A C38 H38B 108.4 . . ?
N5 C39 H39A 109.5 . . ?
N5 C39 H39B 109.5 . . ?
N5 C39 C40 110.5(9) . . ?
H39A C39 H39B 108.1 . . ?
C40 C39 H39A 109.5 . . ?
C40 C39 H39B 109.5 . . ?
C39 C40 H40A 109.7 . . ?
C39 C40 H40B 109.7 . . ?
C39 C40 C41 110.0(9) . . ?
H40A C40 H40B 108.2 . . ?
C41 C40 H40A 109.7 . . ?
C41 C40 H40B 109.7 . . ?
C40 C41 H41A 112.1 . . ?
C40 C41 H41B 112.1 . . ?
H41A C41 H41B 109.7 . . ?
C42 C41 C40 98.3(10) . . ?
C42 C41 H41A 112.1 . . ?
C42 C41 H41B 112.1 . . ?
C41 C42 H42A 109.3 . . ?
C41 C42 H42B 109.3 . . ?
C41 C42 C43 111.6(9) . . ?
H42A C42 H42B 108.0 . . ?
C43 C42 H42A 109.3 . . ?
C43 C42 H42B 109.3 . . ?
N5 C43 C42 114.7(8) . . ?
N5 C43 H43A 108.6 . . ?
N5 C43 H43B 108.6 . . ?
C42 C43 H43A 108.6 . . ?
C42 C43 H43B 108.6 . . ?
H43A C43 H43B 107.6 . . ?
N6 C44 C30 123.4(3) . . ?
N6 C44 H44 118.3 . . ?
C30 C44 H44 118.3 . . ?
C46 C45 N6 117.7(3) . . ?
C50 C45 N6 120.6(3) . . ?
C50 C45 C46 121.7(3) . . ?
C45 C46 C51 121.4(3) . . ?
C47 C46 C45 117.8(4) . . ?
C47 C46 C51 120.6(4) . . ?
C46 C47 H47 119.1 . . ?
C48 C47 C46 121.7(4) . . ?
C48 C47 H47 119.1 . . ?
C47 C48 H48 119.7 . . ?
C47 C48 C49 120.6(4) . . ?
C49 C48 H48 119.7 . . ?
C48 C49 H49 119.6 . . ?
C48 C49 C50 120.8(4) . . ?
C50 C49 H49 119.6 . . ?
C45 C50 C49 117.3(4) . . ?
C45 C50 C54 122.9(3) . . ?
C49 C50 C54 119.7(4) . . ?
C46 C51 H51 107.8 . . ?
C46 C51 C52 109.5(4) . . ?
C46 C51 C53 114.5(4) . . ?
C52 C51 H51 107.8 . . ?
C52 C51 C53 109.2(4) . . ?
C53 C51 H51 107.8 . . ?
C51 C52 H52A 109.5 . . ?
C51 C52 H52B 109.5 . . ?
C51 C52 H52C 109.5 . . ?
H52A C52 H52B 109.5 . . ?
H52A C52 H52C 109.5 . . ?
H52B C52 H52C 109.5 . . ?
C51 C53 H53A 109.5 . . ?
C51 C53 H53B 109.5 . . ?
C51 C53 H53C 109.5 . . ?
H53A C53 H53B 109.5 . . ?
H53A C53 H53C 109.5 . . ?
H53B C53 H53C 109.5 . . ?
C50 C54 H54 107.5 . . ?
C50 C54 C55 110.7(4) . . ?
C50 C54 C56 113.6(5) . . ?
C55 C54 H54 107.5 . . ?
C56 C54 H54 107.5 . . ?
C56 C54 C55 109.6(5) . . ?
C54 C55 H55A 109.5 . . ?
C54 C55 H55B 109.5 . . ?
C54 C55 H55C 109.5 . . ?
H55A C55 H55B 109.5 . . ?
H55A C55 H55C 109.5 . . ?
H55B C55 H55C 109.5 . . ?
C54 C56 H56A 109.5 . . ?
C54 C56 H56B 109.5 . . ?
C54 C56 H56C 109.5 . . ?
H56A C56 H56B 109.5 . . ?
H56A C56 H56C 109.5 . . ?
H56B C56 H56C 109.5 . . ?
C17 C18A C19A 116.3(12) . . ?
C17 C18A C23A 117.6(12) . . ?
C19A C18A C23A 126.1(12) . . ?
C18A C19A H19A 118.1 . . ?
C20A C19A C18A 123.8(12) . . ?
C20A C19A H19A 118.1 . . ?
C19A C20A H20A 119.4 . . ?
C19A C20A C21A 121.2(12) . . ?
C21A C20A H20A 119.4 . . ?
C20A C21A H21A 120.4 . . ?
C20A C21A C22A 119.1(13) . . ?
C22A C21A H21A 120.4 . . ?
C17 C22A C26A 126.2(11) . . ?
C21A C22A C17 119.3(11) . . ?
C21A C22A C26A 114.3(11) . . ?
C18A C23A H23A 106.2 . . ?
C18A C23A C24A 112.8(15) . . ?
C18A C23A C25A 114.1(14) . . ?
C24A C23A H23A 106.2 . . ?
C25A C23A H23A 106.2 . . ?
C25A C23A C24A 110.7(13) . . ?
C23A C24A H24D 109.5 . . ?
C23A C24A H24E 109.5 . . ?
C23A C24A H24F 109.5 . . ?
H24D C24A H24E 109.5 . . ?
H24D C24A H24F 109.5 . . ?
H24E C24A H24F 109.5 . . ?
C23A C25A H25D 109.5 . . ?
C23A C25A H25E 109.5 . . ?
C23A C25A H25F 109.5 . . ?
H25D C25A H25E 109.5 . . ?
H25D C25A H25F 109.5 . . ?
H25E C25A H25F 109.5 . . ?
C22A C26A H26A 107.5 . . ?
C22A C26A C27A 116.1(12) . . ?
C22A C26A C28A 110.2(11) . . ?
C27A C26A H26A 107.5 . . ?
C27A C26A C28A 107.7(13) . . ?
C28A C26A H26A 107.5 . . ?
C26A C27A H27D 109.5 . . ?
C26A C27A H27E 109.5 . . ?
C26A C27A H27F 109.5 . . ?
H27D C27A H27E 109.5 . . ?
H27D C27A H27F 109.5 . . ?
H27E C27A H27F 109.5 . . ?
C26A C28A H28D 109.5 . . ?
C26A C28A H28E 109.5 . . ?
C26A C28A H28F 109.5 . . ?
H28D C28A H28E 109.5 . . ?
H28D C28A H28F 109.5 . . ?
H28E C28A H28F 109.5 . . ?
C58A Si1A C57A 113.3(8) . . ?
C59A Si1A C57A 115.7(8) . . ?
C59A Si1A C58A 104.5(8) . . ?
C59A Si1A C60A 101.7(8) . . ?
C60A Si1A C57A 116.1(8) . . ?
C60A Si1A C58A 103.9(7) . . ?
Er1 C57A H57C 104.1 . . ?
Er1 C57A H57D 104.1 . . ?
Si1A C57A Er1 132.6(9) . . ?
Si1A C57A H57C 104.1 . . ?
Si1A C57A H57D 104.1 . . ?
H57C C57A H57D 105.5 . . ?
Si1A C58A H58D 109.5 . . ?
Si1A C58A H58E 109.5 . . ?
Si1A C58A H58F 109.5 . . ?
H58D C58A H58E 109.5 . . ?
H58D C58A H58F 109.5 . . ?
H58E C58A H58F 109.5 . . ?
Si1A C59A H59D 109.5 . . ?
Si1A C59A H59E 109.5 . . ?
Si1A C59A H59F 109.5 . . ?
H59D C59A H59E 109.5 . . ?
H59D C59A H59F 109.5 . . ?
H59E C59A H59F 109.5 . . ?
Si1A C60A H60D 109.5 . . ?
Si1A C60A H60E 109.5 . . ?
Si1A C60A H60F 109.5 . . ?
H60D C60A H60E 109.5 . . ?
H60D C60A H60F 109.5 . . ?
H60E C60A H60F 109.5 . . ?
C11A N2A C10A 106.1(10) . . ?
C15A N2A C10A 110.2(14) . . ?
C15A N2A C11A 114.0(12) . . ?
C9 C10A N2A 115.4(12) . . ?
C9 C10A H10C 108.4 . . ?
C9 C10A H10D 108.4 . . ?
N2A C10A H10C 108.4 . . ?
N2A C10A H10D 108.4 . . ?
H10C C10A H10D 107.5 . . ?
N2A C11A H11C 109.9 . . ?
N2A C11A H11D 109.9 . . ?
N2A C11A C12A 108.8(11) . . ?
H11C C11A H11D 108.3 . . ?
C12A C11A H11C 109.9 . . ?
C12A C11A H11D 109.9 . . ?
C11A C12A H12C 108.5 . . ?
C11A C12A H12D 108.5 . . ?
H12C C12A H12D 107.5 . . ?
C13A C12A C11A 115.1(12) . . ?
C13A C12A H12C 108.5 . . ?
C13A C12A H12D 108.5 . . ?
C12A C13A H13C 107.4 . . ?
C12A C13A H13D 107.4 . . ?
C12A C13A C14A 119.6(15) . . ?
H13C C13A H13D 106.9 . . ?
C14A C13A H13C 107.4 . . ?
C14A C13A H13D 107.4 . . ?
C13A C14A H14C 110.1 . . ?
C13A C14A H14D 110.1 . . ?
C13A C14A C15A 107.8(12) . . ?
H14C C14A H14D 108.5 . . ?
C15A C14A H14C 110.1 . . ?
C15A C14A H14D 110.1 . . ?
N2A C15A C14A 113.5(12) . . ?
N2A C15A H15C 108.9 . . ?
N2A C15A H15D 108.9 . . ?
C14A C15A H15C 108.9 . . ?
C14A C15A H15D 108.9 . . ?
H15C C15A H15D 107.7 . . ?
C38A N5A C43A 107.8(7) . . ?
C39A N5A C38A 114.7(8) . . ?
C39A N5A C43A 103.5(9) . . ?
C37 C38A H38C 108.6 . . ?
C37 C38A H38D 108.6 . . ?
N5A C38A C37 114.7(6) . . ?
N5A C38A H38C 108.6 . . ?
N5A C38A H38D 108.6 . . ?
H38C C38A H38D 107.6 . . ?
N5A C39A H39C 109.4 . . ?
N5A C39A H39D 109.4 . . ?
N5A C39A C40A 111.1(8) . . ?
H39C C39A H39D 108.0 . . ?
C40A C39A H39C 109.4 . . ?
C40A C39A H39D 109.4 . . ?
C39A C40A H40C 109.5 . . ?
C39A C40A H40D 109.5 . . ?
H40C C40A H40D 108.1 . . ?
C41A C40A C39A 110.6(7) . . ?
C41A C40A H40C 109.5 . . ?
C41A C40A H40D 109.5 . . ?
C40A C41A H41C 108.5 . . ?
C40A C41A H41D 108.5 . . ?
H41C C41A H41D 107.5 . . ?
C42A C41A C40A 114.9(8) . . ?
C42A C41A H41C 108.5 . . ?
C42A C41A H41D 108.5 . . ?
C41A C42A H42C 110.0 . . ?
C41A C42A H42D 110.0 . . ?
C41A C42A C43A 108.5(7) . . ?
H42C C42A H42D 108.4 . . ?
C43A C42A H42C 110.0 . . ?
C43A C42A H42D 110.0 . . ?
N5A C43A C42A 109.6(6) . . ?
N5A C43A H43C 109.7 . . ?
N5A C43A H43D 109.7 . . ?
C42A C43A H43C 109.7 . . ?
C42A C43A H43D 109.7 . . ?
H43C C43A H43D 108.2 . . ?
O1 C61A H61C 111.1 . . ?
O1 C61A H61D 111.1 . . ?
O1 C61A C62A 103.3(9) . . ?
H61C C61A H61D 109.1 . . ?
C62A C61A H61C 111.1 . . ?
C62A C61A H61D 111.1 . . ?
C61A C62A H62C 110.5 . . ?
C61A C62A H62D 110.5 . . ?
H62C C62A H62D 108.7 . . ?
C63A C62A C61A 106.2(11) . . ?
C63A C62A H62C 110.5 . . ?
C63A C62A H62D 110.5 . . ?
C62A C63A H63C 110.3 . . ?
C62A C63A H63D 110.3 . . ?
C62A C63A C64A 107.0(11) . . ?
H63C C63A H63D 108.6 . . ?
C64A C63A H63C 110.3 . . ?
C64A C63A H63D 110.3 . . ?
O1 C64A C63A 104.7(10) . . ?
O1 C64A H64C 110.8 . . ?
O1 C64A H64D 110.8 . . ?
C63A C64A H64C 110.8 . . ?
C63A C64A H64D 110.8 . . ?
H64C C64A H64D 108.9 . . ?

loop_
_geom_bond_atom_site_label_1
_geom_bond_atom_site_label_2
_geom_bond_distance
_geom_bond_site_symmetry_2
_geom_bond_publ_flag
Er1 C57 2.389(6) . ?
Er1 O1 2.385(3) . ?
Er1 N3 2.606(3) . ?
Er1 N6 2.474(2) . ?
Er1 C1 2.456(3) . ?
Er1 C29 2.442(3) . ?
Er1 C57A 2.375(13) . ?
Si1 C57 1.875(6) . ?
Si1 C58 1.851(8) . ?
Si1 C59 1.839(9) . ?
Si1 C60 1.839(9) . ?
C57 H57A 0.9700 . ?
C57 H57B 0.9700 . ?
C58 H58A 0.9600 . ?
C58 H58B 0.9600 . ?
C58 H58C 0.9600 . ?
C59 H59A 0.9600 . ?
C59 H59B 0.9600 . ?
C59 H59C 0.9600 . ?
C60 H60A 0.9600 . ?
C60 H60B 0.9600 . ?
C60 H60C 0.9600 . ?
O1 C61 1.457(8) . ?
O1 C64 1.475(8) . ?
O1 C61A 1.474(12) . ?
O1 C64A 1.427(12) . ?
C61 H61A 0.9700 . ?
C61 H61B 0.9700 . ?
C61 C62 1.463(10) . ?
C62 H62A 0.9700 . ?
C62 H62B 0.9700 . ?
C62 C63 1.534(10) . ?
C63 H63A 0.9700 . ?
C63 H63B 0.9700 . ?
C63 C64 1.520(9) . ?
C64 H64A 0.9700 . ?
C64 H64B 0.9700 . ?
N1 C1 1.379(4) . ?
N1 C8 1.383(5) . ?
N1 C9 1.458(5) . ?
N3 C16 1.296(4) . ?
N3 C17 1.442(4) . ?
N4 C29 1.370(4) . ?
N4 C36 1.397(4) . ?
N4 C37 1.456(4) . ?
N6 C44 1.297(4) . ?
N6 C45 1.449(4) . ?
C1 C2 1.393(5) . ?
C2 C3 1.451(4) . ?
C2 C16 1.427(4) . ?
C3 C4 1.395(6) . ?
C3 C8 1.395(5) . ?
C4 H4 0.9300 . ?
C4 C5 1.380(6) . ?
C5 H5 0.9300 . ?
C5 C6 1.385(8) . ?
C6 H6 0.9300 . ?
C6 C7 1.361(8) . ?
C7 H7 0.9300 . ?
C7 C8 1.398(5) . ?
C9 H9AA 0.9700 . ?
C9 H9AB 0.9700 . ?
C9 H9BC 0.9700 . ?
C9 H9BD 0.9700 . ?
C9 C10 1.497(10) . ?
C9 C10A 1.477(13) . ?
N2 C10 1.4800(11) . ?
N2 C11 1.4790(10) . ?
N2 C15 1.4796(11) . ?
C10 H10A 0.9700 . ?
C10 H10B 0.9700 . ?
C11 H11A 0.9700 . ?
C11 H11B 0.9700 . ?
C11 C12 1.5397(11) . ?
C12 H12A 0.9700 . ?
C12 H12B 0.9700 . ?
C12 C13 1.5402(11) . ?
C13 H13A 0.9700 . ?
C13 H13B 0.9700 . ?
C13 C14 1.5395(10) . ?
C14 H14A 0.9700 . ?
C14 H14B 0.9700 . ?
C14 C15 1.5397(11) . ?
C15 H15A 0.9700 . ?
C15 H15B 0.9700 . ?
C16 H16 0.9300 . ?
C17 C18 1.415(9) . ?
C17 C22 1.396(9) . ?
C17 C18A 1.391(12) . ?
C17 C22A 1.444(12) . ?
C18 C19 1.425(10) . ?
C18 C23 1.505(10) . ?
C19 H19 0.9300 . ?
C19 C20 1.334(12) . ?
C20 H20 0.9300 . ?
C20 C21 1.385(11) . ?
C21 H21 0.9300 . ?
C21 C22 1.383(9) . ?
C22 C26 1.508(9) . ?
C23 H23 0.9800 . ?
C23 C24 1.537(11) . ?
C23 C25 1.530(11) . ?
C24 H24A 0.9600 . ?
C24 H24B 0.9600 . ?
C24 H24C 0.9600 . ?
C25 H25A 0.9600 . ?
C25 H25B 0.9600 . ?
C25 H25C 0.9600 . ?
C26 H26 0.9800 . ?
C26 C27 1.524(10) . ?
C26 C28 1.552(10) . ?
C27 H27A 0.9600 . ?
C27 H27B 0.9600 . ?
C27 H27C 0.9600 . ?
C28 H28A 0.9600 . ?
C28 H28B 0.9600 . ?
C28 H28C 0.9600 . ?
C29 C30 1.408(4) . ?
C30 C31 1.442(4) . ?
C30 C44 1.421(4) . ?
C31 C32 1.399(5) . ?
C31 C36 1.407(4) . ?
C32 H32 0.9300 . ?
C32 C33 1.367(5) . ?
C33 H33 0.9300 . ?
C33 C34 1.395(6) . ?
C34 H34 0.9300 . ?
C34 C35 1.385(5) . ?
C35 H35 0.9300 . ?
C35 C36 1.383(4) . ?
C37 H37A 0.9700 . ?
C37 H37B 0.9700 . ?
C37 H37C 0.9700 . ?
C37 H37D 0.9700 . ?
C37 C38 1.542(11) . ?
C37 C38A 1.523(9) . ?
N5 C38 1.4799(10) . ?
N5 C39 1.4796(11) . ?
N5 C43 1.4797(11) . ?
C38 H38A 0.9700 . ?
C38 H38B 0.9700 . ?
C39 H39A 0.9700 . ?
C39 H39B 0.9700 . ?
C39 C40 1.5396(10) . ?
C40 H40A 0.9700 . ?
C40 H40B 0.9700 . ?
C40 C41 1.5397(10) . ?
C41 H41A 0.9700 . ?
C41 H41B 0.9700 . ?
C41 C42 1.5396(11) . ?
C42 H42A 0.9700 . ?
C42 H42B 0.9700 . ?
C42 C43 1.5397(11) . ?
C43 H43A 0.9700 . ?
C43 H43B 0.9700 . ?
C44 H44 0.9300 . ?
C45 C46 1.406(5) . ?
C45 C50 1.394(5) . ?
C46 C47 1.383(5) . ?
C46 C51 1.500(6) . ?
C47 H47 0.9300 . ?
C47 C48 1.355(7) . ?
C48 H48 0.9300 . ?
C48 C49 1.371(7) . ?
C49 H49 0.9300 . ?
C49 C50 1.412(5) . ?
C50 C54 1.500(6) . ?
C51 H51 0.9800 . ?
C51 C52 1.534(6) . ?
C51 C53 1.540(6) . ?
C52 H52A 0.9600 . ?
C52 H52B 0.9600 . ?
C52 H52C 0.9600 . ?
C53 H53A 0.9600 . ?
C53 H53B 0.9600 . ?
C53 H53C 0.9600 . ?
C54 H54 0.9800 . ?
C54 C55 1.538(7) . ?
C54 C56 1.532(8) . ?
C55 H55A 0.9600 . ?
C55 H55B 0.9600 . ?
C55 H55C 0.9600 . ?
C56 H56A 0.9600 . ?
C56 H56B 0.9600 . ?
C56 H56C 0.9600 . ?
C18A C19A 1.408(13) . ?
C18A C23A 1.497(14) . ?
C19A H19A 0.9300 . ?
C19A C20A 1.342(15) . ?
C20A H20A 0.9300 . ?
C20A C21A 1.362(14) . ?
C21A H21A 0.9300 . ?
C21A C22A 1.403(13) . ?
C22A C26A 1.511(13) . ?
C23A H23A 0.9800 . ?
C23A C24A 1.528(14) . ?
C23A C25A 1.511(13) . ?
C24A H24D 0.9600 . ?
C24A H24E 0.9600 . ?
C24A H24F 0.9600 . ?
C25A H25D 0.9600 . ?
C25A H25E 0.9600 . ?
C25A H25F 0.9600 . ?
C26A H26A 0.9800 . ?
C26A C27A 1.547(13) . ?
C26A C28A 1.549(13) . ?
C27A H27D 0.9600 . ?
C27A H27E 0.9600 . ?
C27A H27F 0.9600 . ?
C28A H28D 0.9600 . ?
C28A H28E 0.9600 . ?
C28A H28F 0.9600 . ?
Si1A C57A 1.854(12) . ?
Si1A C58A 1.852(12) . ?
Si1A C59A 1.839(12) . ?
Si1A C60A 1.840(12) . ?
C57A H57C 0.9700 . ?
C57A H57D 0.9700 . ?
C58A H58D 0.9600 . ?
C58A H58E 0.9600 . ?
C58A H58F 0.9600 . ?
C59A H59D 0.9600 . ?
C59A H59E 0.9600 . ?
C59A H59F 0.9600 . ?
C60A H60D 0.9600 . ?
C60A H60E 0.9600 . ?
C60A H60F 0.9600 . ?
N2A C10A 1.478(12) . ?
N2A C11A 1.467(12) . ?
N2A C15A 1.462(13) . ?
C10A H10C 0.9700 . ?
C10A H10D 0.9700 . ?
C11A H11C 0.9700 . ?
C11A H11D 0.9700 . ?
C11A C12A 1.505(12) . ?
C12A H12C 0.9700 . ?
C12A H12D 0.9700 . ?
C12A C13A 1.484(13) . ?
C13A H13C 0.9700 . ?
C13A H13D 0.9700 . ?
C13A C14A 1.526(13) . ?
C14A H14C 0.9700 . ?
C14A H14D 0.9700 . ?
C14A C15A 1.570(12) . ?
C15A H15C 0.9700 . ?
C15A H15D 0.9700 . ?
N5A C38A 1.465(7) . ?
N5A C39A 1.417(8) . ?
N5A C43A 1.476(8) . ?
C38A H38C 0.9700 . ?
C38A H38D 0.9700 . ?
C39A H39C 0.9700 . ?
C39A H39D 0.9700 . ?
C39A C40A 1.531(9) . ?
C40A H40C 0.9700 . ?
C40A H40D 0.9700 . ?
C40A C41A 1.507(9) . ?
C41A H41C 0.9700 . ?
C41A H41D 0.9700 . ?
C41A C42A 1.476(9) . ?
C42A H42C 0.9700 . ?
C42A H42D 0.9700 . ?
C42A C43A 1.503(8) . ?
C43A H43C 0.9700 . ?
C43A H43D 0.9700 . ?
C61A H61C 0.9700 . ?
C61A H61D 0.9700 . ?
C61A C62A 1.519(13) . ?
C62A H62C 0.9700 . ?
C62A H62D 0.9700 . ?
C62A C63A 1.489(13) . ?
C63A H63C 0.9700 . ?
C63A H63D 0.9700 . ?
C63A C64A 1.512(13) . ?
C64A H64C 0.9700 . ?
C64A H64D 0.9700 . ?

loop_
_geom_torsion_atom_site_label_1
_geom_torsion_atom_site_label_2
_geom_torsion_atom_site_label_3
_geom_torsion_atom_site_label_4
_geom_torsion
_geom_torsion_site_symmetry_1
_geom_torsion_site_symmetry_2
_geom_torsion_site_symmetry_3
_geom_torsion_site_symmetry_4
_geom_torsion_publ_flag
Er1 O1 C61 C62 127.1(7) . . . . ?
Er1 O1 C64 C63 -152.3(6) . . . . ?
Er1 O1 C61A C62A 164.4(10) . . . . ?
Er1 O1 C64A C63A -146.8(12) . . . . ?
Er1 N3 C16 C2 2.5(4) . . . . ?
Er1 N3 C17 C18 -96.5(7) . . . . ?
Er1 N3 C17 C22 84.6(6) . . . . ?
Er1 N3 C17 C18A -92.0(12) . . . . ?
Er1 N3 C17 C22A 80.9(7) . . . . ?
Er1 N6 C44 C30 -6.7(4) . . . . ?
Er1 N6 C45 C46 84.8(3) . . . . ?
Er1 N6 C45 C50 -94.5(3) . . . . ?
Er1 C1 C2 C3 176.5(2) . . . . ?
Er1 C1 C2 C16 -0.7(4) . . . . ?
Er1 C29 C30 C31 -174.9(2) . . . . ?
Er1 C29 C30 C44 8.9(4) . . . . ?
C58 Si1 C57 Er1 -84.8(10) . . . . ?
C59 Si1 C57 Er1 150.5(8) . . . . ?
C60 Si1 C57 Er1 40.1(12) . . . . ?
O1 C61 C62 C63 31.4(11) . . . . ?
O1 C61A C62A C63A -20(2) . . . . ?
C61 O1 C64 C63 -3.5(11) . . . . ?
C61 C62 C63 C64 -32.8(11) . . . . ?
C62 C63 C64 O1 21.8(11) . . . . ?
C64 O1 C61 C62 -17.5(11) . . . . ?
N1 C1 C2 C3 -0.2(4) . . . . ?
N1 C1 C2 C16 -177.4(3) . . . . ?
N1 C9 C10 N2 -166.7(9) . . . . ?
N1 C9 C10A N2A 175.6(15) . . . . ?
N3 C17 C18 C19 178.1(7) . . . . ?
N3 C17 C18 C23 -4.0(13) . . . . ?
N3 C17 C22 C21 -177.1(6) . . . . ?
N3 C17 C22 C26 6.6(9) . . . . ?
N3 C17 C18A C19A 173.9(8) . . . . ?
N3 C17 C18A C23A -5(2) . . . . ?
N3 C17 C22A C21A -176.1(9) . . . . ?
N3 C17 C22A C26A 8.9(12) . . . . ?
N4 C29 C30 C31 1.1(4) . . . . ?
N4 C29 C30 C44 -175.0(3) . . . . ?
N4 C37 C38 N5 -143.4(8) . . . . ?
N4 C37 C38A N5A -164.7(8) . . . . ?
N6 C45 C46 C47 -176.2(3) . . . . ?
N6 C45 C46 C51 8.3(5) . . . . ?
N6 C45 C50 C49 177.3(3) . . . . ?
N6 C45 C50 C54 -6.3(5) . . . . ?
C1 N1 C8 C3 0.3(4) . . . . ?
C1 N1 C8 C7 178.7(4) . . . . ?
C1 N1 C9 C10 86.5(10) . . . . ?
C1 N1 C9 C10A 94.8(14) . . . . ?
C1 C2 C3 C4 -174.6(4) . . . . ?
C1 C2 C3 C8 0.3(4) . . . . ?
C1 C2 C16 N3 -1.4(5) . . . . ?
C2 C3 C4 C5 177.1(4) . . . . ?
C2 C3 C8 N1 -0.4(4) . . . . ?
C2 C3 C8 C7 -178.9(4) . . . . ?
C3 C2 C16 N3 -178.1(3) . . . . ?
C3 C4 C5 C6 -0.1(8) . . . . ?
C4 C3 C8 N1 175.6(3) . . . . ?
C4 C3 C8 C7 -3.0(6) . . . . ?
C4 C5 C6 C7 -2.3(9) . . . . ?
C5 C6 C7 C8 2.0(8) . . . . ?
C6 C7 C8 N1 -177.6(4) . . . . ?
C6 C7 C8 C3 0.7(7) . . . . ?
C8 N1 C1 Er1 -175.1(3) . . . . ?
C8 N1 C1 C2 -0.1(4) . . . . ?
C8 N1 C9 C10 -92.7(10) . . . . ?
C8 N1 C9 C10A -84.4(14) . . . . ?
C8 C3 C4 C5 2.7(6) . . . . ?
C9 N1 C1 Er1 5.6(6) . . . . ?
C9 N1 C1 C2 -179.3(3) . . . . ?
C9 N1 C8 C3 179.5(3) . . . . ?
C9 N1 C8 C7 -2.1(6) . . . . ?
N2 C11 C12 C13 67.8(11) . . . . ?
C10 N2 C11 C12 176.8(8) . . . . ?
C10 N2 C15 C14 -178.5(11) . . . . ?
C11 N2 C10 C9 -90.9(14) . . . . ?
C11 N2 C15 C14 56.9(13) . . . . ?
C11 C12 C13 C14 -69.9(10) . . . . ?
C12 C13 C14 C15 60.8(10) . . . . ?
C13 C14 C15 N2 -56.5(13) . . . . ?
C15 N2 C10 C9 144.2(12) . . . . ?
C15 N2 C11 C12 -59.3(11) . . . . ?
C16 N3 C17 C18 87.0(8) . . . . ?
C16 N3 C17 C22 -91.9(6) . . . . ?
C16 N3 C17 C18A 91.6(12) . . . . ?
C16 N3 C17 C22A -95.5(7) . . . . ?
C16 C2 C3 C4 2.4(7) . . . . ?
C16 C2 C3 C8 177.4(3) . . . . ?
C17 N3 C16 C2 179.7(3) . . . . ?
C17 C18 C19 C20 1.0(13) . . . . ?
C17 C18 C23 C24 -87.8(14) . . . . ?
C17 C18 C23 C25 151.5(13) . . . . ?
C17 C22 C26 C27 -141.7(9) . . . . ?
C17 C22 C26 C28 93.3(11) . . . . ?
C17 C18A C19A C20A 0.1(19) . . . . ?
C17 C18A C23A C24A -92.2(19) . . . . ?
C17 C18A C23A C25A 140(2) . . . . ?
C17 C22A C26A C27A -146.2(14) . . . . ?
C17 C22A C26A C28A 91.1(16) . . . . ?
C18 C17 C22 C21 4.0(12) . . . . ?
C18 C17 C22 C26 -172.2(9) . . . . ?
C18 C19 C20 C21 -0.1(10) . . . . ?
C19 C18 C23 C24 90.1(11) . . . . ?
C19 C18 C23 C25 -30.6(15) . . . . ?
C19 C20 C21 C22 1.2(12) . . . . ?
C20 C21 C22 C17 -3.2(13) . . . . ?
C20 C21 C22 C26 173.0(8) . . . . ?
C21 C22 C26 C27 42.2(11) . . . . ?
C21 C22 C26 C28 -82.8(11) . . . . ?
C22 C17 C18 C19 -3.0(14) . . . . ?
C22 C17 C18 C23 174.9(9) . . . . ?
C23 C18 C19 C20 -177.1(7) . . . . ?
C29 N4 C36 C31 0.3(4) . . . . ?
C29 N4 C36 C35 178.0(3) . . . . ?
C29 N4 C37 C38 113.9(7) . . . . ?
C29 N4 C37 C38A 97.4(6) . . . . ?
C29 C30 C31 C32 -180.0(4) . . . . ?
C29 C30 C31 C36 -1.0(4) . . . . ?
C29 C30 C44 N6 -1.6(5) . . . . ?
C30 C31 C32 C33 178.3(4) . . . . ?
C30 C31 C36 N4 0.4(4) . . . . ?
C30 C31 C36 C35 -177.5(3) . . . . ?
C31 C30 C44 N6 -177.1(3) . . . . ?
C31 C32 C33 C34 -0.7(7) . . . . ?
C32 C31 C36 N4 179.6(3) . . . . ?
C32 C31 C36 C35 1.7(5) . . . . ?
C32 C33 C34 C35 1.1(7) . . . . ?
C33 C34 C35 C36 0.0(6) . . . . ?
C34 C35 C36 N4 -178.8(3) . . . . ?
C34 C35 C36 C31 -1.4(5) . . . . ?
C36 N4 C29 Er1 172.4(3) . . . . ?
C36 N4 C29 C30 -0.9(4) . . . . ?
C36 N4 C37 C38 -63.6(7) . . . . ?
C36 N4 C37 C38A -80.1(6) . . . . ?
C36 C31 C32 C33 -0.6(6) . . . . ?
C37 N4 C29 Er1 -5.3(6) . . . . ?
C37 N4 C29 C30 -178.7(3) . . . . ?
C37 N4 C36 C31 178.1(3) . . . . ?
C37 N4 C36 C35 -4.2(5) . . . . ?
N5 C39 C40 C41 64.5(14) . . . . ?
C38 N5 C39 C40 -176.8(11) . . . . ?
C38 N5 C43 C42 170.2(12) . . . . ?
C39 N5 C38 C37 -75.1(14) . . . . ?
C39 N5 C43 C42 39.4(19) . . . . ?
C39 C40 C41 C42 -72.0(13) . . . . ?
C40 C41 C42 C43 65.4(12) . . . . ?
C41 C42 C43 N5 -53.1(16) . . . . ?
C43 N5 C38 C37 152.9(14) . . . . ?
C43 N5 C39 C40 -44.1(17) . . . . ?
C44 N6 C45 C46 -99.1(4) . . . . ?
C44 N6 C45 C50 81.6(4) . . . . ?
C44 C30 C31 C32 -4.0(7) . . . . ?
C44 C30 C31 C36 175.0(3) . . . . ?
C45 N6 C44 C30 176.5(3) . . . . ?
C45 C46 C47 C48 -2.5(6) . . . . ?
C45 C46 C51 C52 85.5(4) . . . . ?
C45 C46 C51 C53 -151.5(3) . . . . ?
C45 C50 C54 C55 -95.0(4) . . . . ?
C45 C50 C54 C56 141.2(4) . . . . ?
C46 C45 C50 C49 -2.0(5) . . . . ?
C46 C45 C50 C54 174.4(4) . . . . ?
C46 C47 C48 C49 0.9(7) . . . . ?
C47 C46 C51 C52 -89.8(5) . . . . ?
C47 C46 C51 C53 33.2(5) . . . . ?
C47 C48 C49 C50 0.2(7) . . . . ?
C48 C49 C50 C45 0.4(6) . . . . ?
C48 C49 C50 C54 -176.2(4) . . . . ?
C49 C50 C54 C55 81.4(5) . . . . ?
C49 C50 C54 C56 -42.5(6) . . . . ?
C50 C45 C46 C47 3.0(5) . . . . ?
C50 C45 C46 C51 -172.4(3) . . . . ?
C51 C46 C47 C48 173.0(4) . . . . ?
C18A C17 C22A C21A -2.6(17) . . . . ?
C18A C17 C22A C26A -177.6(13) . . . . ?
C18A C19A C20A C21A -0.7(14) . . . . ?
C19A C18A C23A C24A 88.9(19) . . . . ?
C19A C18A C23A C25A -39(2) . . . . ?
C19A C20A C21A C22A -0.4(17) . . . . ?
C20A C21A C22A C17 2.0(18) . . . . ?
C20A C21A C22A C26A 177.6(11) . . . . ?
C21A C22A C26A C27A 38.6(15) . . . . ?
C21A C22A C26A C28A -84.1(16) . . . . ?
C22A C17 C18A C19A 2(2) . . . . ?
C22A C17 C18A C23A -177.5(11) . . . . ?
C23A C18A C19A C20A 179.0(12) . . . . ?
C58A Si1A C57A Er1 -156.7(16) . . . . ?
C59A Si1A C57A Er1 83(2) . . . . ?
C60A Si1A C57A Er1 -37(2) . . . . ?
N2A C11A C12A C13A 13(2) . . . . ?
C10A N2A C11A C12A 177.6(17) . . . . ?
C10A N2A C15A C14A 177.4(15) . . . . ?
C11A N2A C10A C9 -164.1(18) . . . . ?
C11A N2A C15A C14A 58.2(19) . . . . ?
C11A C12A C13A C14A 38(3) . . . . ?
C12A C13A C14A C15A -40(3) . . . . ?
C13A C14A C15A N2A -7(2) . . . . ?
C15A N2A C10A C9 72(2) . . . . ?
C15A N2A C11A C12A -60.9(17) . . . . ?
N5A C39A C40A C41A 53.7(11) . . . . ?
C38A N5A C39A C40A 175.0(9) . . . . ?
C38A N5A C43A C42A -164.9(9) . . . . ?
C39A N5A C38A C37 -54.9(12) . . . . ?
C39A N5A C43A C42A 73.2(10) . . . . ?
C39A C40A C41A C42A -42.0(13) . . . . ?
C40A C41A C42A C43A 46.3(11) . . . . ?
C41A C42A C43A N5A -62.1(10) . . . . ?
C43A N5A C38A C37 -169.6(9) . . . . ?
C43A N5A C39A C40A -67.8(10) . . . . ?
C61A O1 C64A C63A 5(2) . . . . ?
C61A C62A C63A C64A 24(2) . . . . ?
C62A C63A C64A O1 -18(2) . . . . ?
C64A O1 C61A C62A 9(2) . . . . ?
